data_1575460
loop_
_publ_author_name
'Lian, Chen'
'Yang, Guo-Yu'

_publ_section_title
;
 A tetrameric polyoxometalate with two orderly and dense double-layered
 {Ni<sub>12</sub>W<sub>8/3</sub>} cluster centers.
;
_journal_issue 75
_journal_name_full 'Chemical communications (Cambridge, England)'
_journal_page_first 14402
_journal_page_last 14405
_journal_paper_doi 10.1039/d5cc04198h
_journal_volume 61
_journal_year 2025
_chemical_formula_sum 'C16 H136 B6 Ge4 N8 Na2 Ni24 O206 W41.34'
_chemical_formula_weight 13147.93
_space_group_IT_number 2
_space_group_name_Hall '-P 1'
_space_group_name_H-M_alt 'P -1'
_symmetry_cell_setting triclinic
_symmetry_space_group_name_H-M 'P -1'
_atom_sites_solution_hydrogens none
_atom_sites_solution_primary direct
_atom_sites_solution_secondary difmap
_audit_creation_method SHELXL-97
_audit_update_record
;
2023-08-19 deposited with the CCDC.	2025-08-15 downloaded from the CCDC.
;
_cell_angle_alpha 112.296(4)
_cell_angle_beta 93.446(3)
_cell_angle_gamma 105.010(3)
_cell_formula_units_Z 1
_cell_length_a 14.6148(5)
_cell_length_b 18.4469(9)
_cell_length_c 24.2042(10)
_cell_measurement_reflns_used 9175
_cell_measurement_temperature 293(2)
_cell_measurement_theta_max 25.00
_cell_measurement_theta_min 3.37
_cell_volume 5739.2(5)
_computing_cell_refinement 'CrystalClear (Rigaku Corp., 2000)'
_computing_data_collection 'CrystalClear (Rigaku Corp., 2000)'
_computing_data_reduction 'CrystalClear (Rigaku Corp., 2000)'
_computing_molecular_graphics SHELXTL
_computing_publication_material SHELXTL
_computing_structure_refinement 'SHELXL-97 (Sheldrick, 2008)'
_computing_structure_solution 'SHELXS-97 (Sheldrick, 2008)'
_diffrn_ambient_temperature 293(2)
_diffrn_measured_fraction_theta_full 0.995
_diffrn_measured_fraction_theta_max 0.995
_diffrn_measurement_device_type SCXMini
_diffrn_measurement_method CCD_Profile_fitting
_diffrn_radiation_monochromator graphite
_diffrn_radiation_source 'fine-focus sealed tube'
_diffrn_radiation_type MoK\a
_diffrn_radiation_wavelength 0.71073
_diffrn_reflns_av_R_equivalents 0.0707
_diffrn_reflns_av_sigmaI/netI 0.1074
_diffrn_reflns_limit_h_max 16
_diffrn_reflns_limit_h_min -17
_diffrn_reflns_limit_k_max 21
_diffrn_reflns_limit_k_min -21
_diffrn_reflns_limit_l_max 28
_diffrn_reflns_limit_l_min -28
_diffrn_reflns_number 49269
_diffrn_reflns_theta_full 25.00
_diffrn_reflns_theta_max 25.00
_diffrn_reflns_theta_min 3.37
_exptl_absorpt_coefficient_mu 23.155
_exptl_absorpt_correction_T_max 1.00000
_exptl_absorpt_correction_T_min 0.34997
_exptl_absorpt_correction_type multi-scan
_exptl_absorpt_process_details
;
CrysAlisPro 1.171.40.84a (Rigaku Oxford Diffraction, 2020)
Empirical absorption correction using spherical harmonics,
implemented in SCALE3 ABSPACK scaling algorithm.
;
_exptl_crystal_colour Green
_exptl_crystal_density_diffrn 3.804
_exptl_crystal_density_method 'not measured'
_exptl_crystal_description Block
_exptl_crystal_F_000 5847
_exptl_crystal_size_max 0.32
_exptl_crystal_size_mid 0.25
_exptl_crystal_size_min 0.22
_refine_diff_density_max 3.177
_refine_diff_density_min -3.577
_refine_diff_density_rms 0.700
_refine_ls_extinction_method none
_refine_ls_goodness_of_fit_ref 1.042
_refine_ls_hydrogen_treatment constr
_refine_ls_matrix_type full
_refine_ls_number_parameters 1355
_refine_ls_number_reflns 20110
_refine_ls_number_restraints 315
_refine_ls_restrained_S_all 1.040
_refine_ls_R_factor_all 0.1070
_refine_ls_R_factor_gt 0.0604
_refine_ls_shift/su_max 0.001
_refine_ls_shift/su_mean 0.000
_refine_ls_structure_factor_coef Fsqd
_refine_ls_weighting_details 'calc w=1/[\s^2^(Fo^2^)+(0.1195P)^2^+0.0000P] where P=(Fo^2^+2Fc^2^)/3'
_refine_ls_weighting_scheme calc
_refine_ls_wR_factor_gt 0.1639
_refine_ls_wR_factor_ref 0.2248
_reflns_number_gt 13337
_reflns_number_total 20110
_reflns_threshold_expression >2sigma(I)
_cod_data_source_file d5cc04198h2.cif
_cod_data_source_block q
_cod_depositor_comments 'Adding full bibliography for 1575460.cif.'
_cod_original_cell_volume 5739.2(4)
_cod_original_sg_symbol_H-M P-1
_cod_database_code 1575460

loop_
_symmetry_equiv_pos_as_xyz
'x, y, z'
'-x, -y, -z'

loop_
_atom_site_label
_atom_site_type_symbol
_atom_site_fract_x
_atom_site_fract_y
_atom_site_fract_z
_atom_site_U_iso_or_equiv
_atom_site_adp_type
_atom_site_occupancy
_atom_site_symmetry_multiplicity
_atom_site_calc_flag
_atom_site_refinement_flags
_atom_site_disorder_assembly
_atom_site_disorder_group
W1 W 0.20189(8) 0.50120(7) 0.86184(6) 0.0413(3) Uani 1 1 d . . .
W2 W 0.63924(8) 1.09810(6) 0.77123(5) 0.0385(3) Uani 1 1 d . . .
W3 W 0.44273(8) 0.59056(7) 0.91419(5) 0.0389(3) Uani 1 1 d . . .
W4 W 0.80821(7) 1.06905(6) 0.66029(5) 0.0353(3) Uani 1 1 d . . .
W5 W 0.75864(8) 1.02022(6) 0.84806(5) 0.0389(3) Uani 1 1 d . . .
W6 W 0.52098(7) 0.93798(6) 0.80161(5) 0.0361(3) Uani 1 1 d . . .
W7 W 0.92643(7) 0.99062(6) 0.73901(5) 0.0363(3) Uani 1 1 d . . .
W8 W 0.32343(7) 0.66857(6) 0.84126(5) 0.0356(3) Uani 1 1 d . . .
W9 W 0.24918(7) 0.30061(6) 0.78031(5) 0.0351(3) Uani 1 1 d . . .
W10 W 0.48992(7) 0.39282(6) 0.83288(5) 0.0343(3) Uani 1 1 d . . .
W11 W 0.11522(6) 0.38335(6) 0.69517(5) 0.0330(3) Uani 1 1 d . . .
W12 W 0.54344(7) 0.97540(6) 0.60553(5) 0.0305(2) Uani 1 1 d . . .
W13 W 0.84015(6) 0.88355(5) 0.59070(5) 0.0276(2) Uani 1 1 d . . .
W14 W 0.40832(7) 0.28733(6) 0.68463(5) 0.0272(2) Uani 1 1 d . . .
W15 W 0.23680(6) 0.55345(6) 0.67540(5) 0.0278(2) Uani 1 1 d . . .
W16 W 0.42478(6) 0.81603(6) 0.63673(5) 0.0276(2) Uani 1 1 d . . .
W17 W 0.57716(6) 0.78968(5) 0.53683(4) 0.0237(2) Uani 1 1 d . . .
W18 W 0.27733(6) 0.37265(5) 0.60123(4) 0.0242(2) Uani 1 1 d . . .
W19 W 0.73683(6) 0.46058(5) 0.65241(4) 0.0248(2) Uani 1 1 d . . .
W20 W 0.85121(6) 0.62028(6) 0.62795(4) 0.0258(2) Uani 1 1 d . . .
W21 W 0.61515(9) 0.53179(8) 0.57367(6) 0.0222(5) Uani 0.667(4) 1 d P . .
Ge1 Ge 0.67402(15) 0.89926(13) 0.69235(11) 0.0225(5) Uani 1 1 d . . .
Ge2 Ge 0.37073(15) 0.48226(13) 0.75704(11) 0.0205(5) Uani 1 1 d . . .
Ni1 Ni 0.6471(3) 0.3654(3) 0.5104(2) 0.0176(9) Uani 0.50 1 d PDU . .
Ni2 Ni 0.7546(3) 0.5164(3) 0.4864(2) 0.0116(10) Uani 0.50 1 d P . .
Ni3 Ni 0.7926(3) 0.3541(3) 0.4265(3) 0.0209(9) Uani 0.50 1 d PU . .
Ni4 Ni 0.8701(4) 0.4529(3) 0.5610(3) 0.0249(9) Uani 0.50 1 d PU . .
Ni5 Ni 0.44729(19) 0.72092(17) 0.73478(14) 0.0268(7) Uani 1 1 d . . .
Ni6 Ni 0.66030(19) 0.80004(17) 0.78220(14) 0.0265(7) Uani 1 1 d . . .
Ni7 Ni 0.72546(19) 0.68087(16) 0.55662(13) 0.0241(6) Uani 1 1 d . . .
Ni8 Ni 0.58930(19) 0.48548(18) 0.73825(13) 0.0258(6) Uani 1 1 d . . .
Ni9 Ni 0.80384(18) 0.78121(17) 0.69162(14) 0.0242(6) Uani 1 1 d . . .
Ni10 Ni 0.47927(18) 0.55514(16) 0.66846(13) 0.0207(6) Uani 1 1 d . . .
Ni11 Ni 0.68905(18) 0.63262(16) 0.71223(13) 0.0199(6) Uani 1 1 d . . .
Ni12 Ni 0.58496(18) 0.70194(16) 0.64552(13) 0.0200(6) Uani 1 1 d . . .
Ni13 Ni 0.51553(19) 0.38938(17) 0.60202(14) 0.0260(6) Uani 1 1 d . . .
Ni14 Ni 0.55351(19) 0.65378(17) 0.80465(13) 0.0256(6) Uani 1 1 d . . .
Na1 Na 0.9646(6) 0.7175(5) 0.5093(4) 0.033(2) Uani 1 1 d . . .
O1 O 0.4511(13) 0.4796(10) 0.8912(9) 0.045(5) Uani 1 1 d . . .
O2 O 0.9462(12) 0.5776(10) 0.6187(8) 0.038(4) Uani 1 1 d . . .
O3 O 0.4267(13) 0.9325(12) 0.8394(9) 0.053(5) Uani 1 1 d . . .
O4 O 0.5017(13) 0.6323(12) 0.9898(9) 0.052(5) Uani 1 1 d U . .
O5 O 1.0408(12) 1.0358(10) 0.7786(9) 0.056(6) Uani 1 1 d . . .
O6 O -0.0061(10) 0.3329(10) 0.6806(9) 0.038(4) Uani 1 1 d . . .
O7 O 0.2294(11) 0.3979(10) 0.8376(8) 0.039(4) Uani 1 1 d . . .
O8 O 0.5773(11) 0.4588(10) 0.8123(7) 0.032(4) Uani 1 1 d . . .
O9 O 0.5014(12) 1.0363(11) 0.5751(9) 0.042(5) Uani 1 1 d . . .
O10 O 0.3977(11) 0.6866(10) 0.9150(8) 0.037(4) Uani 1 1 d U . .
O11 O 0.2099(11) 0.6049(10) 0.8661(8) 0.041(4) Uani 1 1 d . . .
O12 O 0.2936(12) 0.7563(10) 0.8639(9) 0.044(5) Uani 1 1 d . . .
O13 O 0.6257(11) 0.9957(9) 0.8669(8) 0.036(4) Uani 1 1 d U . .
O14 O 0.5356(12) 0.6213(10) 0.8756(7) 0.038(4) Uani 1 1 d . . .
O15 O 0.7517(11) 0.9133(9) 0.8318(7) 0.034(4) Uani 1 1 d . . .
O16 O 0.3109(13) 0.5458(11) 0.9265(8) 0.044(4) Uani 1 1 d U . .
O17 O 0.8575(11) 1.0375(9) 0.8031(8) 0.036(4) Uani 1 1 d . . .
O18 O 0.7735(10) 0.7501(8) 0.7636(7) 0.023(3) Uani 1 1 d U . .
O19 O 0.5132(11) 0.5811(8) 0.5985(7) 0.026(3) Uani 1 1 d . . .
O20 O 0.8323(11) 0.6293(11) 0.5547(8) 0.041(5) Uani 1 1 d . . .
O21 O 0.7245(11) 1.1184(9) 0.8376(8) 0.034(4) Uani 1 1 d U . .
O22 O 0.4227(10) 0.1971(9) 0.6322(8) 0.032(4) Uani 1 1 d U . .
O23 O 0.8962(11) 0.8918(10) 0.7442(8) 0.041(4) Uani 1 1 d U . .
O24 O 0.1684(11) 0.3169(9) 0.7255(8) 0.036(4) Uani 1 1 d . . .
O25 O 0.9075(9) 0.7240(8) 0.6798(7) 0.022(3) Uani 1 1 d U . .
O26 O 0.6819(10) 0.8125(10) 0.7014(7) 0.035(4) Uani 1 1 d . . .
O27 O 0.5401(10) 0.8393(9) 0.7843(7) 0.030(4) Uani 1 1 d . . .
O28 O 0.3753(9) 0.3933(9) 0.7615(7) 0.025(3) Uani 1 1 d . . .
O29 O 0.7448(11) 1.1076(9) 0.7291(9) 0.042(5) Uani 1 1 d . . .
O30 O 0.5339(11) 1.0492(10) 0.7990(8) 0.040(4) Uani 1 1 d . . .
O31 O 0.6797(10) 0.3972(9) 0.4418(7) 0.032(4) Uani 1 1 d . . .
O32 O 0.4705(9) 0.7478(10) 0.6616(7) 0.027(4) Uani 1 1 d . . .
O33 O 0.6443(9) 0.3639(9) 0.5964(7) 0.026(3) Uani 1 1 d . . .
O34 O 0.4450(10) 0.7601(9) 0.5522(7) 0.028(4) Uani 1 1 d . . .
O35 O 0.3407(10) 0.5415(10) 0.8247(8) 0.031(4) Uani 1 1 d . . .
O36 O 0.6526(10) 0.9707(8) 0.7572(8) 0.033(4) Uani 1 1 d . . .
O37 O 0.8429(10) 0.4340(9) 0.6438(7) 0.028(4) Uani 1 1 d . . .
O38 O 0.4801(10) 0.2957(9) 0.7558(7) 0.029(4) Uani 1 1 d U . .
O39 O 0.8993(10) 0.8570(10) 0.5319(8) 0.038(4) Uani 1 1 d . . .
O40 O 0.3576(11) 0.3189(10) 0.8339(8) 0.036(4) Uani 1 1 d . . .
O41 O 0.5646(11) 1.0399(10) 0.6906(7) 0.035(4) Uani 1 1 d . . .
O42 O 0.2959(13) 0.2347(10) 0.7136(10) 0.056(6) Uani 1 1 d . . .
O43 O 0.5560(9) 0.7297(9) 0.4600(7) 0.024(3) Uani 1 1 d . . .
O44 O 0.6434(9) 0.5623(8) 0.5102(6) 0.019(3) Uani 1 1 d U . .
O45 O 0.7102(10) 0.4530(9) 0.7217(7) 0.028(3) Uani 1 1 d U . .
O46 O 0.4521(11) 0.8941(9) 0.7186(8) 0.036(4) Uani 1 1 d . . .
O47 O 0.2334(10) 0.4636(9) 0.5959(7) 0.030(4) Uani 1 1 d U . .
O48 O 0.9152(10) 1.0836(9) 0.7144(7) 0.029(3) Uani 1 1 d U . .
O49 O 0.1406(10) 0.4551(10) 0.7806(9) 0.038(4) Uani 1 1 d . . .
O50 O 0.5692(9) 0.6774(8) 0.7231(7) 0.020(3) Uani 1 1 d U . .
O51 O 0.8133(10) 0.7962(9) 0.6103(7) 0.027(3) Uani 1 1 d U . .
O52 O 0.7092(10) 0.8490(9) 0.5507(8) 0.035(4) Uani 1 1 d . . .
O53 O 0.2439(10) 0.6074(10) 0.7597(8) 0.035(4) Uani 1 1 d . . .
O54 O 0.9495(9) 0.9422(9) 0.6555(7) 0.028(4) Uani 1 1 d U . .
O55 O 0.6779(9) 1.0222(9) 0.6137(8) 0.029(4) Uani 1 1 d . . .
O56 O 0.6406(12) 0.7672(10) 0.8524(8) 0.038(4) Uani 1 1 d . . .
O57 O 0.5442(9) 0.4219(9) 0.5320(7) 0.022(3) Uani 1 1 d . . .
O58 O 0.6705(10) 0.6071(9) 0.7869(7) 0.025(3) Uani 1 1 d U . .
O59 O 0.8469(10) 0.9927(9) 0.5932(8) 0.034(4) Uani 1 1 d U . .
O60 O 0.6095(10) 0.7234(9) 0.5716(7) 0.024(3) Uani 1 1 d . . .
O61 O 0.5030(9) 0.3717(9) 0.6780(7) 0.024(3) Uani 1 1 d U . .
O62 O 0.1454(9) 0.3342(9) 0.6162(8) 0.033(4) Uani 1 1 d . . .
O63 O 0.7800(9) 0.9480(8) 0.6757(7) 0.023(3) Uani 1 1 d U . .
O64 O 0.1128(11) 0.4771(11) 0.6757(9) 0.044(5) Uani 1 1 d . . .
O65 O 0.6067(9) 0.5127(9) 0.6570(6) 0.021(3) Uani 1 1 d U . .
O66 O 0.3672(10) 0.6009(10) 0.6822(8) 0.033(4) Uani 1 1 d . . .
O67 O 0.3146(10) 0.3024(9) 0.6364(7) 0.029(4) Uani 1 1 d U . .
O68 O 0.5453(10) 0.8859(8) 0.5328(7) 0.026(3) Uani 1 1 d U . .
O69 O 0.7113(9) 0.6549(8) 0.6354(6) 0.019(3) Uani 1 1 d U . .
O70 O 0.2546(9) 0.3127(8) 0.5218(7) 0.021(3) Uani 1 1 d U . .
O71 O 0.4794(9) 0.5343(8) 0.7445(6) 0.019(3) Uani 1 1 d U . .
O72 O 0.7373(8) 0.4988(6) 0.5773(6) 0.027(4) Uani 1 1 d D . .
O73 O 0.4309(10) 0.6900(10) 0.8070(7) 0.030(4) Uani 1 1 d . . .
O74 O 0.2732(10) 0.4543(8) 0.6991(7) 0.024(3) Uani 1 1 d . . .
O75 O 0.4276(11) 0.9070(10) 0.6104(8) 0.036(4) Uani 1 1 d U . .
O76 O 0.3997(10) 0.4353(8) 0.6149(7) 0.023(3) Uani 1 1 d . . .
O77 O 0.5808(9) 0.8740(9) 0.6341(7) 0.022(3) Uani 1 1 d U . .
O78 O 0.8010(10) 0.5814(11) 0.6906(8) 0.037(4) Uani 1 1 d . . .
O79 O 0.7754(9) 0.3324(9) 0.5053(7) 0.0245(10) Uani 1 1 d U . .
O80 O 0.1082(13) 0.4851(14) 0.9001(10) 0.070(7) Uani 1 1 d . . .
O81 O 0.8482(11) 1.1587(10) 0.6457(10) 0.050(5) Uani 1 1 d . . .
O82 O 0.6231(14) 1.1912(12) 0.7941(10) 0.057(5) Uani 1 1 d U . .
O83 O 0.8236(15) 1.0735(14) 0.9217(10) 0.076(8) Uani 1 1 d . . .
O84 O 0.3252(12) 0.7640(11) 0.7450(10) 0.055(6) Uani 1 1 d . . .
O85 O 0.1667(12) 0.2224(12) 0.7933(9) 0.047(5) Uani 1 1 d . . .
O86 O 0.8769(13) 0.4762(10) 0.4832(9) 0.047(5) Uani 1 1 d . . .
O87 O 0.1855(10) 0.6132(11) 0.6482(8) 0.038(4) Uani 1 1 d . . .
O88 O 0.2991(11) 0.7718(11) 0.6255(8) 0.041(4) Uani 1 1 d . . .
O90 O 0.5571(13) 0.3724(13) 0.8822(9) 0.052(5) Uani 1 1 d . . .
O91 O 0.8260(11) 0.7048(10) 0.8388(7) 0.035(4) Uani 1 1 d . . .
O92 O 0.7548(12) 0.5966(10) 0.8647(8) 0.043(4) Uani 1 1 d U . .
H92A H 0.8060 0.6193 0.8886 0.064 Uiso 1 1 calc R . .
O93 O 0.6709(18) 0.7704(16) 0.9500(11) 0.091(9) Uani 1 1 d . . .
H93A H 0.6311 0.7246 0.9341 0.137 Uiso 1 1 calc R . .
O94 O 0.9191(13) 0.8215(13) 0.8322(10) 0.066(6) Uani 1 1 d U . .
H94A H 0.9243 0.8491 0.8122 0.099 Uiso 1 1 calc R . .
O89 O 0.9936(13) 0.4218(12) 0.5650(9) 0.052(5) Uani 1 1 d U . .
O95 O 0.7488(15) 0.8820(12) 0.9327(10) 0.063(6) Uani 1 1 d U . .
H95A H 0.7555 0.8984 0.9056 0.094 Uiso 1 1 calc R . .
O96 O 0.9076(14) 0.3194(13) 0.4168(11) 0.063(6) Uani 1 1 d U . .
O1W O 1.100(3) 0.812(3) 0.705(2) 0.076(13) Uani 0.50 1 d PU . .
O2W O 0.1569(17) 0.1599(14) 0.5982(12) 0.082(7) Uani 1 1 d U . .
O3W O 0.704(3) 0.342(3) 0.780(2) 0.058(11) Uiso 0.50 1 d P . .
O4W O 1.094(2) 0.865(2) 0.6185(17) 0.129(11) Uiso 1 1 d . . .
O5W O 0.974(3) 1.225(3) 0.859(2) 0.193(19) Uiso 1 1 d . . .
O6W O 0.678(5) 0.308(4) 0.953(3) 0.29(3) Uiso 1 1 d . . .
O7W O 0.6866(18) 0.9488(17) 0.4748(13) 0.093(8) Uiso 1 1 d . . .
O8W O 0.924(3) 0.654(3) 0.960(2) 0.194(19) Uiso 1 1 d . . .
B1 B 0.8389(17) 0.7571(16) 0.8078(12) 0.027(6) Uani 1 1 d U . .
B2 B 0.7489(17) 0.6381(15) 0.8285(12) 0.024(5) Uani 1 1 d U . .
B3 B 0.685(2) 0.8024(19) 0.9089(16) 0.043(7) Uani 1 1 d U . .
N1 N 0.668(2) 0.607(2) 1.0421(16) 0.092(11) Uani 1 1 d . . .
H1D H 0.6839 0.5902 1.0706 0.110 Uiso 1 1 calc R . .
H1E H 0.6086 0.6129 1.0455 0.110 Uiso 1 1 calc R . .
N2 N 1.0076(18) 0.570(2) 0.7438(14) 0.078(9) Uani 1 1 d . . .
H2D H 1.0537 0.5467 0.7312 0.093 Uiso 1 1 calc R . .
H2E H 0.9624 0.5546 0.7111 0.093 Uiso 1 1 calc R . .
N3 N 0.5918(14) 0.2024(14) 0.5878(12) 0.049(6) Uani 1 1 d D . .
H3D H 0.5358 0.1626 0.5801 0.058 Uiso 1 1 calc R . .
H3E H 0.5793 0.2454 0.5834 0.058 Uiso 1 1 calc R . .
N4 N 0.353(3) 1.034(3) 0.723(2) 0.127(14) Uiso 1 1 d . . .
H4D H 0.4093 1.0412 0.7446 0.153 Uiso 1 1 calc R . .
H4E H 0.3545 0.9995 0.6851 0.153 Uiso 1 1 calc R . .
C1 C 0.661(3) 0.542(2) 0.9827(17) 0.078(10) Uani 1 1 d U . .
H1A H 0.6150 0.4923 0.9786 0.117 Uiso 1 1 calc R . .
H1B H 0.7232 0.5340 0.9787 0.117 Uiso 1 1 calc R . .
H1C H 0.6418 0.5585 0.9516 0.117 Uiso 1 1 calc R . .
C2 C 0.736(4) 0.689(3) 1.056(3) 0.130(18) Uiso 1 1 d . . .
H2A H 0.7343 0.7266 1.0954 0.195 Uiso 1 1 calc R . .
H2B H 0.7191 0.7082 1.0262 0.195 Uiso 1 1 calc R . .
H2C H 0.8001 0.6841 1.0540 0.195 Uiso 1 1 calc R . .
C3 C 1.049(3) 0.657(2) 0.769(2) 0.103(17) Uani 1 1 d . . .
H3A H 1.0761 0.6733 0.7386 0.155 Uiso 1 1 calc R . .
H3B H 1.0979 0.6739 0.8031 0.155 Uiso 1 1 calc R . .
H3C H 0.9995 0.6825 0.7814 0.155 Uiso 1 1 calc R . .
C4 C 0.963(2) 0.539(2) 0.7882(16) 0.067(9) Uani 1 1 d U . .
H4A H 0.9358 0.4805 0.7690 0.101 Uiso 1 1 calc R . .
H4B H 0.9128 0.5635 0.8014 0.101 Uiso 1 1 calc R . .
H4C H 1.0110 0.5541 0.8226 0.101 Uiso 1 1 calc R . .
C5 C 0.644(5) 0.228(5) 0.6500(18) 0.22(4) Uiso 1 1 d D . .
H5A H 0.6087 0.2542 0.6793 0.333 Uiso 1 1 calc R . .
H5B H 0.7068 0.2658 0.6557 0.333 Uiso 1 1 calc R . .
H5C H 0.6513 0.1805 0.6551 0.333 Uiso 1 1 calc R . .
C6 C 0.657(4) 0.171(4) 0.547(3) 0.20(3) Uiso 1 1 d D . .
H6A H 0.6271 0.1533 0.5054 0.303 Uiso 1 1 calc R . .
H6B H 0.6702 0.1262 0.5525 0.303 Uiso 1 1 calc R . .
H6C H 0.7163 0.2147 0.5556 0.303 Uiso 1 1 calc R . .
C7 C 0.288(3) 0.973(2) 0.742(2) 0.089(12) Uiso 1 1 d . . .
H7A H 0.3149 0.9288 0.7369 0.134 Uiso 1 1 calc R . .
H7B H 0.2256 0.9511 0.7170 0.134 Uiso 1 1 calc R . .
H7C H 0.2832 0.9997 0.7836 0.134 Uiso 1 1 calc R . .
C8 C 0.376(4) 1.105(4) 0.716(3) 0.15(2) Uiso 1 1 d . . .
H8A H 0.4350 1.1123 0.7001 0.225 Uiso 1 1 calc R . .
H8B H 0.3836 1.1504 0.7541 0.225 Uiso 1 1 calc R . .
H8C H 0.3254 1.1038 0.6876 0.225 Uiso 1 1 calc R . .

loop_
_atom_site_aniso_label
_atom_site_aniso_U_11
_atom_site_aniso_U_22
_atom_site_aniso_U_33
_atom_site_aniso_U_23
_atom_site_aniso_U_13
_atom_site_aniso_U_12
W1 0.0478(6) 0.0392(6) 0.0448(7) 0.0200(5) 0.0299(5) 0.0170(5)
W2 0.0506(6) 0.0200(5) 0.0446(7) 0.0093(5) 0.0144(5) 0.0148(4)
W3 0.0518(6) 0.0418(6) 0.0237(6) 0.0136(5) 0.0150(5) 0.0131(5)
W4 0.0383(5) 0.0174(5) 0.0463(7) 0.0115(5) 0.0103(5) 0.0040(4)
W5 0.0481(6) 0.0258(5) 0.0303(6) 0.0019(5) 0.0029(5) 0.0067(5)
W6 0.0464(6) 0.0249(5) 0.0397(7) 0.0108(5) 0.0171(5) 0.0169(4)
W7 0.0313(5) 0.0226(5) 0.0418(7) 0.0067(5) -0.0008(5) -0.0017(4)
W8 0.0425(5) 0.0310(5) 0.0384(6) 0.0135(5) 0.0233(5) 0.0169(4)
W9 0.0435(6) 0.0338(6) 0.0390(6) 0.0238(5) 0.0193(5) 0.0132(5)
W10 0.0447(6) 0.0395(6) 0.0288(6) 0.0228(5) 0.0101(5) 0.0145(5)
W11 0.0258(5) 0.0324(6) 0.0491(7) 0.0238(5) 0.0161(5) 0.0094(4)
W12 0.0354(5) 0.0224(5) 0.0414(6) 0.0181(5) 0.0109(5) 0.0129(4)
W13 0.0272(5) 0.0179(5) 0.0359(6) 0.0119(4) 0.0079(4) 0.0025(4)
W14 0.0371(5) 0.0227(5) 0.0294(6) 0.0168(4) 0.0103(4) 0.0111(4)
W15 0.0224(4) 0.0257(5) 0.0425(6) 0.0185(4) 0.0094(4) 0.0111(4)
W16 0.0252(4) 0.0265(5) 0.0390(6) 0.0186(4) 0.0092(4) 0.0118(4)
W17 0.0283(4) 0.0178(4) 0.0267(5) 0.0113(4) 0.0041(4) 0.0068(4)
W18 0.0231(4) 0.0223(5) 0.0275(5) 0.0128(4) 0.0044(4) 0.0033(4)
W19 0.0252(4) 0.0241(5) 0.0284(5) 0.0122(4) 0.0059(4) 0.0106(4)
W20 0.0207(4) 0.0264(5) 0.0299(6) 0.0119(4) 0.0055(4) 0.0057(4)
W21 0.0216(7) 0.0204(8) 0.0278(9) 0.0115(6) 0.0061(6) 0.0088(5)
Ge1 0.0254(11) 0.0127(11) 0.0265(13) 0.0050(10) 0.0047(10) 0.0056(9)
Ge2 0.0243(11) 0.0207(12) 0.0207(13) 0.0104(10) 0.0098(10) 0.0096(9)
Ni1 0.0213(10) 0.0163(12) 0.0166(12) 0.0093(9) 0.0029(8) 0.0043(8)
Ni2 0.014(2) 0.006(2) 0.018(3) 0.009(2) 0.003(2) 0.0013(18)
Ni3 0.0196(12) 0.0202(13) 0.0234(10) 0.0084(8) 0.0051(8) 0.0073(9)
Ni4 0.0232(11) 0.0260(12) 0.0247(11) 0.0099(9) 0.0039(9) 0.0069(9)
Ni5 0.0284(14) 0.0239(15) 0.0289(17) 0.0110(13) 0.0068(13) 0.0088(12)
Ni6 0.0286(14) 0.0220(15) 0.0241(16) 0.0047(13) 0.0037(12) 0.0075(12)
Ni7 0.0287(14) 0.0182(14) 0.0266(17) 0.0112(12) 0.0061(12) 0.0057(11)
Ni8 0.0288(14) 0.0293(16) 0.0212(16) 0.0096(13) 0.0074(12) 0.0126(12)
Ni9 0.0255(13) 0.0201(14) 0.0280(17) 0.0100(12) 0.0048(12) 0.0081(11)
Ni10 0.0234(13) 0.0171(13) 0.0238(16) 0.0112(12) 0.0061(12) 0.0052(11)
Ni11 0.0229(13) 0.0185(14) 0.0210(15) 0.0106(12) 0.0045(11) 0.0068(11)
Ni12 0.0241(13) 0.0161(13) 0.0227(16) 0.0096(12) 0.0075(12) 0.0077(11)
Ni13 0.0302(14) 0.0226(15) 0.0281(17) 0.0142(13) 0.0066(13) 0.0066(12)
Ni14 0.0321(14) 0.0230(15) 0.0246(16) 0.0107(13) 0.0076(13) 0.0111(12)
Na1 0.026(4) 0.028(5) 0.045(6) 0.011(4) 0.014(4) 0.011(4)
O1 0.064(11) 0.030(10) 0.045(12) 0.007(9) 0.023(9) 0.031(9)
O2 0.049(10) 0.039(10) 0.029(10) 0.020(8) 0.001(8) 0.009(8)
O3 0.062(12) 0.055(12) 0.036(11) 0.006(9) 0.023(10) 0.025(10)
O4 0.065(8) 0.058(9) 0.032(8) 0.021(7) 0.020(7) 0.010(7)
O5 0.042(10) 0.029(10) 0.051(13) -0.015(9) 0.004(9) -0.015(8)
O6 0.021(7) 0.034(9) 0.072(14) 0.033(9) 0.023(8) 0.007(7)
O7 0.036(9) 0.028(9) 0.051(12) 0.014(8) 0.017(8) 0.011(7)
O8 0.045(9) 0.036(9) 0.016(8) 0.015(7) 0.002(7) 0.011(7)
O9 0.061(11) 0.051(11) 0.053(12) 0.043(10) 0.027(9) 0.042(9)
O10 0.039(7) 0.032(7) 0.030(8) -0.002(6) 0.001(6) 0.020(6)
O11 0.039(9) 0.034(10) 0.038(11) 0.009(8) 0.013(8) 0.001(7)
O12 0.057(11) 0.032(10) 0.057(13) 0.033(9) 0.020(10) 0.013(8)
O13 0.052(7) 0.027(7) 0.039(8) 0.022(6) 0.020(6) 0.013(6)
O14 0.060(11) 0.033(9) 0.018(9) 0.014(8) 0.005(8) 0.007(8)
O15 0.043(9) 0.020(8) 0.026(9) 0.003(7) -0.007(8) 0.000(7)
O16 0.062(8) 0.040(8) 0.041(8) 0.033(6) 0.018(7) 0.010(6)
O17 0.040(9) 0.024(9) 0.030(10) 0.004(7) 0.015(8) -0.004(7)
O18 0.039(7) 0.015(6) 0.024(7) 0.016(5) 0.012(5) 0.008(5)
O19 0.049(9) 0.012(7) 0.016(8) 0.007(6) 0.011(7) 0.003(7)
O20 0.031(8) 0.048(11) 0.028(10) -0.009(8) 0.005(7) 0.026(8)
O21 0.050(7) 0.013(6) 0.045(8) 0.019(6) 0.010(6) 0.010(5)
O22 0.037(7) 0.019(6) 0.041(8) 0.020(6) 0.002(6) 0.000(5)
O23 0.038(7) 0.031(7) 0.036(8) -0.001(6) -0.007(6) 0.008(6)
O24 0.042(9) 0.020(8) 0.048(11) 0.024(8) 0.003(8) 0.000(7)
O25 0.022(3) 0.022(3) 0.022(3) 0.0085(16) 0.0037(11) 0.0075(14)
O26 0.018(7) 0.039(10) 0.029(10) -0.007(8) 0.003(7) 0.010(7)
O27 0.030(8) 0.019(8) 0.033(10) 0.001(7) -0.007(7) 0.010(6)
O28 0.025(7) 0.020(8) 0.039(10) 0.015(7) 0.016(7) 0.015(6)
O29 0.043(9) 0.022(9) 0.053(12) 0.010(8) 0.028(9) 0.002(7)
O30 0.044(9) 0.037(10) 0.043(11) 0.016(9) 0.027(9) 0.015(8)
O31 0.032(8) 0.031(9) 0.031(10) 0.011(8) 0.008(7) 0.008(7)
O32 0.017(7) 0.044(10) 0.029(9) 0.021(8) 0.004(6) 0.014(7)
O33 0.025(7) 0.035(9) 0.035(10) 0.026(8) 0.015(7) 0.019(7)
O34 0.030(8) 0.036(9) 0.039(10) 0.035(8) 0.014(7) 0.014(7)
O35 0.036(8) 0.034(9) 0.043(11) 0.028(8) 0.026(8) 0.021(7)
O36 0.028(8) 0.011(7) 0.061(12) 0.015(8) 0.004(8) 0.009(6)
O37 0.029(8) 0.026(8) 0.036(10) 0.023(7) -0.001(7) 0.008(6)
O38 0.042(7) 0.026(7) 0.036(7) 0.023(6) 0.017(6) 0.018(5)
O39 0.021(8) 0.032(9) 0.057(12) 0.011(9) 0.013(8) 0.009(7)
O40 0.047(9) 0.031(9) 0.040(11) 0.028(8) 0.006(8) 0.008(7)
O41 0.038(9) 0.041(10) 0.025(9) 0.005(8) 0.005(7) 0.025(8)
O42 0.056(11) 0.021(9) 0.080(16) 0.002(10) 0.024(11) 0.018(8)
O43 0.024(7) 0.030(8) 0.028(9) 0.021(7) 0.006(7) 0.011(6)
O44 0.025(6) 0.022(6) 0.013(6) 0.005(5) 0.011(5) 0.012(5)
O45 0.028(4) 0.028(4) 0.028(4) 0.0118(17) 0.0043(12) 0.0092(14)
O46 0.036(8) 0.025(9) 0.047(11) 0.011(8) 0.002(8) 0.018(7)
O47 0.026(6) 0.019(6) 0.037(8) -0.002(5) -0.001(6) 0.013(5)
O48 0.030(4) 0.029(4) 0.029(4) 0.0126(17) 0.0049(12) 0.0088(14)
O49 0.034(8) 0.040(10) 0.070(13) 0.045(10) 0.023(9) 0.023(8)
O50 0.021(3) 0.020(3) 0.020(3) 0.0088(16) 0.0035(11) 0.0060(14)
O51 0.027(3) 0.026(3) 0.027(4) 0.0113(17) 0.0050(12) 0.0077(14)
O52 0.030(8) 0.024(9) 0.040(11) 0.007(8) 0.005(8) 0.000(7)
O53 0.021(7) 0.032(9) 0.056(12) 0.024(9) -0.001(8) 0.005(7)
O54 0.022(6) 0.024(7) 0.022(7) 0.001(5) -0.010(5) -0.002(5)
O55 0.020(7) 0.030(9) 0.043(10) 0.021(8) 0.002(7) 0.009(6)
O56 0.052(10) 0.028(9) 0.032(10) 0.008(8) 0.020(8) 0.012(8)
O57 0.029(7) 0.025(8) 0.023(9) 0.015(7) 0.016(7) 0.014(6)
O58 0.026(3) 0.025(3) 0.025(3) 0.0111(16) 0.0041(12) 0.0076(14)
O59 0.037(7) 0.019(6) 0.048(8) 0.015(6) 0.008(6) 0.008(5)
O60 0.030(8) 0.025(8) 0.020(8) 0.009(7) 0.006(7) 0.012(6)
O61 0.024(3) 0.024(3) 0.024(3) 0.0102(16) 0.0047(12) 0.0074(14)
O62 0.019(7) 0.027(8) 0.058(12) 0.022(8) 0.003(7) 0.010(6)
O63 0.027(6) 0.017(6) 0.037(7) 0.019(5) 0.014(5) 0.011(5)
O64 0.028(8) 0.042(10) 0.073(14) 0.024(10) 0.009(9) 0.026(8)
O65 0.020(6) 0.027(7) 0.013(6) -0.002(5) 0.006(5) 0.014(5)
O66 0.025(8) 0.039(10) 0.039(11) 0.022(8) 0.004(7) 0.009(7)
O67 0.039(7) 0.033(7) 0.029(7) 0.025(6) 0.011(6) 0.012(5)
O68 0.039(7) 0.009(6) 0.033(7) 0.008(5) 0.010(6) 0.013(5)
O69 0.020(3) 0.019(3) 0.019(3) 0.0083(15) 0.0031(11) 0.0057(13)
O70 0.021(3) 0.020(3) 0.021(3) 0.0089(16) 0.0032(11) 0.0062(14)
O71 0.028(6) 0.014(6) 0.018(6) 0.007(5) 0.020(5) 0.006(5)
O72 0.008(6) 0.039(9) 0.038(10) 0.023(8) -0.004(6) 0.003(6)
O73 0.029(8) 0.043(10) 0.010(8) 0.000(7) 0.002(6) 0.016(7)
O74 0.030(8) 0.010(7) 0.034(9) 0.010(7) 0.004(7) 0.010(6)
O75 0.036(4) 0.036(4) 0.036(4) 0.0152(18) 0.0064(12) 0.0109(15)
O76 0.032(8) 0.017(7) 0.021(8) 0.012(6) 0.003(7) 0.004(6)
O77 0.023(3) 0.022(3) 0.023(3) 0.0096(16) 0.0038(11) 0.0070(14)
O78 0.016(7) 0.057(11) 0.033(10) 0.007(9) 0.004(7) 0.019(7)
O79 0.0242(13) 0.0252(13) 0.0243(13) 0.0099(9) 0.0050(10) 0.0079(9)
O80 0.045(11) 0.082(16) 0.069(16) 0.015(13) 0.043(11) 0.012(10)
O81 0.039(9) 0.031(10) 0.087(16) 0.028(10) 0.010(10) 0.014(8)
O82 0.063(8) 0.047(8) 0.060(9) 0.012(7) 0.010(7) 0.030(7)
O83 0.064(13) 0.075(16) 0.058(15) -0.014(12) -0.011(11) 0.040(12)
O84 0.033(9) 0.042(11) 0.067(15) 0.003(10) 0.008(9) 0.004(8)
O85 0.043(10) 0.075(14) 0.051(12) 0.052(11) 0.014(9) 0.022(9)
O86 0.058(11) 0.027(9) 0.046(12) 0.007(8) -0.010(9) 0.013(8)
O87 0.023(8) 0.050(11) 0.047(12) 0.021(9) 0.003(8) 0.020(7)
O88 0.046(9) 0.058(12) 0.049(12) 0.040(10) 0.028(9) 0.034(9)
O90 0.063(12) 0.077(14) 0.045(12) 0.046(11) 0.012(10) 0.035(11)
O91 0.034(8) 0.036(9) 0.021(9) 0.000(7) -0.013(7) 0.011(7)
O92 0.054(7) 0.042(7) 0.047(7) 0.038(6) -0.004(5) 0.011(5)
O93 0.101(18) 0.083(18) 0.065(17) 0.042(14) -0.021(14) -0.021(14)
O94 0.041(8) 0.076(10) 0.064(10) 0.017(7) -0.004(7) 0.012(7)
O89 0.051(5) 0.052(5) 0.052(5) 0.021(2) 0.0092(13) 0.0160(18)
O95 0.085(10) 0.044(8) 0.060(9) 0.040(7) 0.000(7) -0.004(7)
O96 0.067(9) 0.064(9) 0.081(10) 0.052(8) 0.021(7) 0.019(7)
O1W 0.072(15) 0.082(16) 0.072(16) 0.029(10) 0.014(10) 0.023(10)
O2W 0.099(11) 0.065(9) 0.088(11) 0.060(8) 0.013(8) -0.008(7)
B1 0.027(9) 0.031(9) 0.021(9) 0.012(7) -0.007(7) 0.008(7)
B2 0.025(5) 0.025(5) 0.024(5) 0.010(2) 0.0040(14) 0.0075(19)
B3 0.056(11) 0.035(10) 0.043(11) 0.025(8) 0.005(8) 0.009(8)
N1 0.08(2) 0.10(3) 0.08(2) 0.03(2) 0.054(19) 0.015(18)
N2 0.047(15) 0.13(3) 0.08(2) 0.07(2) 0.001(15) 0.024(16)
N3 0.035(11) 0.041(13) 0.09(2) 0.043(14) 0.023(12) 0.017(10)
C1 0.093(13) 0.072(13) 0.079(14) 0.040(10) 0.010(9) 0.028(9)
C3 0.08(2) 0.05(2) 0.16(5) 0.01(3) 0.02(3) 0.04(2)
C4 0.069(12) 0.069(12) 0.067(13) 0.027(9) 0.011(9) 0.029(9)

loop_
_atom_type_symbol
_atom_type_description
_atom_type_scat_dispersion_real
_atom_type_scat_dispersion_imag
_atom_type_scat_source
C C 0.0033 0.0016 'International Tables Vol C Tables 4.2.6.8 and 6.1.1.4'
H H 0.0000 0.0000 'International Tables Vol C Tables 4.2.6.8 and 6.1.1.4'
O O 0.0106 0.0060 'International Tables Vol C Tables 4.2.6.8 and 6.1.1.4'
Ni Ni 0.3393 1.1124 'International Tables Vol C Tables 4.2.6.8 and 6.1.1.4'
Ge Ge 0.1547 1.8001 'International Tables Vol C Tables 4.2.6.8 and 6.1.1.4'
W W -0.8490 6.8722 'International Tables Vol C Tables 4.2.6.8 and 6.1.1.4'
Na Na 0.0362 0.0249 'International Tables Vol C Tables 4.2.6.8 and 6.1.1.4'
B B 0.0013 0.0007 'International Tables Vol C Tables 4.2.6.8 and 6.1.1.4'
N N 0.0061 0.0033 'International Tables Vol C Tables 4.2.6.8 and 6.1.1.4'

loop_
_geom_angle_atom_site_label_1
_geom_angle_atom_site_label_2
_geom_angle_atom_site_label_3
_geom_angle
_geom_angle_site_symmetry_1
_geom_angle_site_symmetry_3
_geom_angle_publ_flag
O80 W1 O11 100.9(10) . . ?
O80 W1 O49 103.4(9) . . ?
O11 W1 O49 89.8(7) . . ?
O80 W1 O16 101.0(10) . . ?
O11 W1 O16 91.3(7) . . ?
O49 W1 O16 154.9(7) . . ?
O80 W1 O7 101.1(9) . . ?
O11 W1 O7 157.8(7) . . ?
O49 W1 O7 82.6(7) . . ?
O16 W1 O7 87.1(7) . . ?
O80 W1 O35 170.7(9) . . ?
O11 W1 O35 74.4(6) . . ?
O49 W1 O35 84.9(6) . . ?
O16 W1 O35 71.3(7) . . ?
O7 W1 O35 84.1(6) . . ?
O82 W2 O21 98.3(8) . . ?
O82 W2 O30 96.8(9) . . ?
O21 W2 O30 93.1(8) . . ?
O82 W2 O29 103.4(9) . . ?
O21 W2 O29 88.2(8) . . ?
O30 W2 O29 159.4(7) . . ?
O82 W2 O41 103.2(9) . . ?
O21 W2 O41 158.2(7) . . ?
O30 W2 O41 88.0(8) . . ?
O29 W2 O41 83.3(7) . . ?
O82 W2 O36 169.0(9) . . ?
O21 W2 O36 75.6(6) . . ?
O30 W2 O36 74.7(7) . . ?
O29 W2 O36 85.8(7) . . ?
O41 W2 O36 83.7(7) . . ?
O4 W3 O14 103.3(8) . . ?
O4 W3 O1 97.6(9) . . ?
O14 W3 O1 95.4(8) . . ?
O4 W3 O16 98.3(8) . . ?
O14 W3 O16 158.0(7) . . ?
O1 W3 O16 85.8(7) . . ?
O4 W3 O10 99.6(8) . . ?
O14 W3 O10 87.6(8) . . ?
O1 W3 O10 161.3(7) . . ?
O16 W3 O10 84.7(7) . . ?
O4 W3 O35 168.6(7) . . ?
O14 W3 O35 86.3(6) . . ?
O1 W3 O35 87.3(7) . . ?
O16 W3 O35 71.8(6) . . ?
O10 W3 O35 74.5(6) . . ?
O81 W4 O48 100.6(7) . . ?
O81 W4 O59 99.3(8) . . ?
O48 W4 O59 91.8(7) . . ?
O81 W4 O29 101.5(8) . . ?
O48 W4 O29 88.5(7) . . ?
O59 W4 O29 158.7(7) . . ?
O81 W4 O55 100.1(7) . . ?
O48 W4 O55 159.1(6) . . ?
O59 W4 O55 88.2(7) . . ?
O29 W4 O55 84.0(7) . . ?
O81 W4 O63 170.5(6) . . ?
O48 W4 O63 73.5(6) . . ?
O59 W4 O63 73.9(6) . . ?
O29 W4 O63 85.9(6) . . ?
O55 W4 O63 86.5(6) . . ?
O83 W5 O15 102.9(9) . . ?
O83 W5 O17 100.5(10) . . ?
O15 W5 O17 95.6(7) . . ?
O83 W5 O13 99.2(9) . . ?
O15 W5 O13 87.9(7) . . ?
O17 W5 O13 158.7(7) . . ?
O83 W5 O21 98.3(9) . . ?
O15 W5 O21 158.0(7) . . ?
O17 W5 O21 86.2(7) . . ?
O13 W5 O21 83.0(6) . . ?
O83 W5 O36 166.9(7) . . ?
O15 W5 O36 87.6(6) . . ?
O17 W5 O36 85.9(7) . . ?
O13 W5 O36 73.2(6) . . ?
O21 W5 O36 70.6(6) . . ?
O3 W6 O27 102.4(9) . . ?
O3 W6 O13 101.0(8) . . ?
O27 W6 O13 94.3(7) . . ?
O3 W6 O46 100.2(8) . . ?
O27 W6 O46 88.2(7) . . ?
O13 W6 O46 157.5(7) . . ?
O3 W6 O30 98.6(8) . . ?
O27 W6 O30 158.6(7) . . ?
O13 W6 O30 85.7(7) . . ?
O46 W6 O30 84.0(7) . . ?
O3 W6 O36 169.6(8) . . ?
O27 W6 O36 87.6(6) . . ?
O13 W6 O36 75.3(6) . . ?
O46 W6 O36 82.5(7) . . ?
O30 W6 O36 71.6(6) . . ?
O5 W7 O23 101.6(9) . . ?
O5 W7 O17 99.4(8) . . ?
O23 W7 O17 93.8(8) . . ?
O5 W7 O54 101.3(8) . . ?
O23 W7 O54 92.1(7) . . ?
O17 W7 O54 156.9(7) . . ?
O5 W7 O48 98.0(8) . . ?
O23 W7 O48 160.3(6) . . ?
O17 W7 O48 84.6(7) . . ?
O54 W7 O48 82.4(6) . . ?
O5 W7 O63 168.0(8) . . ?
O23 W7 O63 89.5(6) . . ?
O17 W7 O63 84.4(6) . . ?
O54 W7 O63 73.3(5) . . ?
O48 W7 O63 70.9(5) . . ?
O12 W8 O73 104.2(8) . . ?
O12 W8 O10 99.5(8) . . ?
O73 W8 O10 92.8(7) . . ?
O12 W8 O53 100.6(8) . . ?
O73 W8 O53 89.8(6) . . ?
O10 W8 O53 158.5(7) . . ?
O12 W8 O11 95.7(8) . . ?
O73 W8 O11 159.9(7) . . ?
O10 W8 O11 86.8(7) . . ?
O53 W8 O11 83.6(7) . . ?
O12 W8 O35 166.7(7) . . ?
O73 W8 O35 88.6(6) . . ?
O10 W8 O35 76.0(6) . . ?
O53 W8 O35 82.7(6) . . ?
O11 W8 O35 71.8(6) . . ?
O85 W9 O40 99.8(7) . . ?
O85 W9 O24 100.6(7) . . ?
O40 W9 O24 159.3(6) . . ?
O85 W9 O42 99.7(9) . . ?
O40 W9 O42 91.3(8) . . ?
O24 W9 O42 89.1(9) . . ?
O85 W9 O7 102.0(8) . . ?
O40 W9 O7 89.0(7) . . ?
O24 W9 O7 83.1(8) . . ?
O42 W9 O7 157.9(8) . . ?
O85 W9 O28 171.4(6) . . ?
O40 W9 O28 74.7(6) . . ?
O24 W9 O28 85.5(6) . . ?
O42 W9 O28 74.2(7) . . ?
O7 W9 O28 84.6(6) . . ?
O90 W10 O8 102.9(8) . . ?
O90 W10 O1 98.7(9) . . ?
O8 W10 O1 95.1(8) . . ?
O90 W10 O38 99.9(8) . . ?
O8 W10 O38 92.2(7) . . ?
O1 W10 O38 157.9(7) . . ?
O90 W10 O40 97.1(8) . . ?
O8 W10 O40 159.9(7) . . ?
O1 W10 O40 83.8(7) . . ?
O38 W10 O40 82.2(7) . . ?
O90 W10 O28 167.8(8) . . ?
O8 W10 O28 88.0(6) . . ?
O1 W10 O28 85.6(7) . . ?
O38 W10 O28 73.9(5) . . ?
O40 W10 O28 71.8(5) . . ?
O6 W11 O62 99.9(8) . . ?
O6 W11 O49 103.7(8) . . ?
O62 W11 O49 156.4(6) . . ?
O6 W11 O24 101.8(7) . . ?
O62 W11 O24 92.9(7) . . ?
O49 W11 O24 82.1(7) . . ?
O6 W11 O64 99.9(7) . . ?
O62 W11 O64 86.8(7) . . ?
O49 W11 O64 89.4(7) . . ?
O24 W11 O64 158.0(6) . . ?
O6 W11 O74 169.9(7) . . ?
O62 W11 O74 73.1(6) . . ?
O49 W11 O74 83.5(6) . . ?
O24 W11 O74 86.1(6) . . ?
O64 W11 O74 72.7(6) . . ?
O9 W12 O75 101.3(8) . . ?
O9 W12 O55 99.8(7) . . ?
O75 W12 O55 158.9(7) . . ?
O9 W12 O41 102.5(8) . . ?
O75 W12 O41 90.3(7) . . ?
O55 W12 O41 84.3(7) . . ?
O9 W12 O68 100.6(8) . . ?
O75 W12 O68 87.3(7) . . ?
O55 W12 O68 89.7(7) . . ?
O41 W12 O68 156.8(7) . . ?
O9 W12 O77 170.6(7) . . ?
O75 W12 O77 72.4(6) . . ?
O55 W12 O77 86.9(5) . . ?
O41 W12 O77 84.7(6) . . ?
O68 W12 O77 72.5(6) . . ?
O39 W13 O51 104.3(8) . . ?
O39 W13 O52 102.5(7) . . ?
O51 W13 O52 89.8(7) . . ?
O39 W13 O54 98.7(7) . . ?
O51 W13 O54 91.6(7) . . ?
O52 W13 O54 157.7(7) . . ?
O39 W13 O59 95.5(8) . . ?
O51 W13 O59 160.1(7) . . ?
O52 W13 O59 86.2(6) . . ?
O54 W13 O59 85.0(7) . . ?
O39 W13 O63 167.7(6) . . ?
O51 W13 O63 86.2(6) . . ?
O52 W13 O63 83.6(6) . . ?
O54 W13 O63 74.4(6) . . ?
O59 W13 O63 74.0(6) . . ?
O22 W14 O61 104.8(7) . . ?
O22 W14 O67 99.9(7) . . ?
O61 W14 O67 90.5(6) . . ?
O22 W14 O38 99.8(7) . . ?
O61 W14 O38 93.3(6) . . ?
O67 W14 O38 158.3(7) . . ?
O22 W14 O42 97.2(7) . . ?
O61 W14 O42 158.0(7) . . ?
O67 W14 O42 84.3(8) . . ?
O38 W14 O42 84.1(8) . . ?
O22 W14 O28 170.5(6) . . ?
O61 W14 O28 84.3(6) . . ?
O67 W14 O28 82.8(6) . . ?
O38 W14 O28 76.3(6) . . ?
O42 W14 O28 73.9(6) . . ?
O87 W15 O66 102.6(7) . . ?
O87 W15 O53 101.5(7) . . ?
O66 W15 O53 91.4(7) . . ?
O87 W15 O64 96.2(7) . . ?
O66 W15 O64 161.1(7) . . ?
O53 W15 O64 86.3(7) . . ?
O87 W15 O47 98.6(7) . . ?
O66 W15 O47 91.1(7) . . ?
O53 W15 O47 158.6(7) . . ?
O64 W15 O47 84.5(7) . . ?
O87 W15 O74 167.7(6) . . ?
O66 W15 O74 88.1(6) . . ?
O53 W15 O74 84.1(6) . . ?
O64 W15 O74 73.0(6) . . ?
O47 W15 O74 74.8(6) . . ?
O88 W16 O32 102.4(7) . . ?
O88 W16 O46 101.9(8) . . ?
O32 W16 O46 89.1(7) . . ?
O88 W16 O34 98.7(7) . . ?
O32 W16 O34 92.0(6) . . ?
O46 W16 O34 158.6(7) . . ?
O88 W16 O75 99.1(7) . . ?
O32 W16 O75 158.4(6) . . ?
O46 W16 O75 88.8(7) . . ?
O34 W16 O75 82.3(6) . . ?
O88 W16 O77 169.2(7) . . ?
O32 W16 O77 85.2(6) . . ?
O46 W16 O77 85.7(6) . . ?
O34 W16 O77 73.1(6) . . ?
O75 W16 O77 73.2(6) . . ?
O43 W17 O60 103.8(6) . . ?
O43 W17 O52 101.6(7) . . ?
O60 W17 O52 89.4(7) . . ?
O43 W17 O34 98.9(7) . . ?
O60 W17 O34 90.7(6) . . ?
O52 W17 O34 158.8(7) . . ?
O43 W17 O68 97.9(6) . . ?
O60 W17 O68 158.1(6) . . ?
O52 W17 O68 88.6(6) . . ?
O34 W17 O68 83.4(6) . . ?
O43 W17 O77 169.7(5) . . ?
O60 W17 O77 83.8(6) . . ?
O52 W17 O77 85.3(6) . . ?
O34 W17 O77 73.7(6) . . ?
O68 W17 O77 74.4(6) . . ?
O70 W18 O76 102.8(6) . . ?
O70 W18 O67 104.1(7) . . ?
O76 W18 O67 91.9(6) . . ?
O70 W18 O62 97.6(7) . . ?
O76 W18 O62 159.0(7) . . ?
O67 W18 O62 88.1(6) . . ?
O70 W18 O47 95.5(6) . . ?
O76 W18 O47 89.4(6) . . ?
O67 W18 O47 159.5(7) . . ?
O62 W18 O47 83.4(6) . . ?
O70 W18 O74 166.7(5) . . ?
O76 W18 O74 86.4(6) . . ?
O67 W18 O74 84.8(6) . . ?
O62 W18 O74 72.6(6) . . ?
O47 W18 O74 74.8(6) . . ?
O37 W19 O45 103.6(7) . . ?
O37 W19 O33 101.9(6) . . ?
O45 W19 O33 99.5(7) . . ?
O37 W19 O78 95.5(6) . . ?
O45 W19 O78 95.0(7) . . ?
O33 W19 O78 153.9(6) . . ?
O37 W19 O72 95.3(6) . . ?
O45 W19 O72 159.5(6) . . ?
O33 W19 O72 84.0(5) . . ?
O78 W19 O72 75.2(6) . . ?
O37 W19 O65 170.0(6) . . ?
O45 W19 O65 84.4(6) . . ?
O33 W19 O65 82.3(5) . . ?
O78 W19 O65 77.6(5) . . ?
O72 W19 O65 76.0(5) . . ?
O37 W19 Ni4 46.0(5) . . ?
O45 W19 Ni4 149.5(5) . . ?
O33 W19 Ni4 91.3(5) . . ?
O78 W19 Ni4 87.0(5) . . ?
O72 W19 Ni4 49.5(4) . . ?
O65 W19 Ni4 125.5(4) . . ?
O37 W19 Ni8 142.3(5) . . ?
O45 W19 Ni8 38.7(5) . . ?
O33 W19 Ni8 89.2(4) . . ?
O78 W19 Ni8 88.7(4) . . ?
O72 W19 Ni8 121.8(4) . . ?
O65 W19 Ni8 45.8(4) . . ?
Ni4 W19 Ni8 171.14(12) . . ?
O2 W20 O25 103.4(7) . . ?
O2 W20 O20 100.7(7) . . ?
O25 W20 O20 102.6(7) . . ?
O2 W20 O78 97.0(7) . . ?
O25 W20 O78 95.4(7) . . ?
O20 W20 O78 150.9(6) . . ?
O2 W20 O72 94.1(6) . . ?
O25 W20 O72 160.4(6) . . ?
O20 W20 O72 82.4(7) . . ?
O78 W20 O72 73.4(6) . . ?
O2 W20 O69 170.8(6) . . ?
O25 W20 O69 85.0(5) . . ?
O20 W20 O69 80.7(6) . . ?
O78 W20 O69 78.3(5) . . ?
O72 W20 O69 77.0(5) . . ?
O2 W20 Ni4 44.4(5) . . ?
O25 W20 Ni4 147.7(4) . . ?
O20 W20 Ni4 89.2(5) . . ?
O78 W20 Ni4 87.6(5) . . ?
O72 W20 Ni4 49.9(3) . . ?
O69 W20 Ni4 126.9(3) . . ?
O2 W20 Ni9 142.9(5) . . ?
O25 W20 Ni9 39.5(4) . . ?
O20 W20 Ni9 89.5(5) . . ?
O78 W20 Ni9 90.1(5) . . ?
O72 W20 Ni9 122.7(3) . . ?
O69 W20 Ni9 45.8(3) . . ?
Ni4 W20 Ni9 172.64(11) . . ?
O57 W21 O44 101.5(6) . . ?
O57 W21 O19 100.9(6) . . ?
O44 W21 O19 100.4(6) . . ?
O57 W21 O72 89.8(5) . . ?
O44 W21 O72 92.2(6) . . ?
O19 W21 O72 161.4(6) . . ?
O57 W21 O65 87.4(6) . . ?
O44 W21 O65 169.7(5) . . ?
O19 W21 O65 82.7(6) . . ?
O72 W21 O65 82.6(6) . . ?
O57 W21 O69 169.2(6) . . ?
O44 W21 O69 87.0(6) . . ?
O19 W21 O69 83.8(5) . . ?
O72 W21 O69 83.2(4) . . ?
O65 W21 O69 83.5(5) . . ?
O57 W21 Ni7 143.0(5) . . ?
O44 W21 Ni7 41.6(4) . . ?
O19 W21 Ni7 90.5(4) . . ?
O72 W21 Ni7 90.0(4) . . ?
O65 W21 Ni7 129.1(4) . . ?
O69 W21 Ni7 45.6(4) . . ?
O57 W21 Ni13 41.8(5) . . ?
O44 W21 Ni13 143.3(4) . . ?
O19 W21 Ni13 90.0(4) . . ?
O72 W21 Ni13 87.9(4) . . ?
O65 W21 Ni13 45.9(4) . . ?
O69 W21 Ni13 129.3(4) . . ?
Ni7 W21 Ni13 174.81(9) . . ?
O57 W21 Ni2 91.6(4) . . ?
O44 W21 Ni2 41.6(4) . . ?
O19 W21 Ni2 141.9(4) . . ?
O72 W21 Ni2 51.5(5) . . ?
O65 W21 Ni2 134.1(3) . . ?
O69 W21 Ni2 90.5(4) . . ?
Ni7 W21 Ni2 60.36(10) . . ?
Ni13 W21 Ni2 121.32(11) . . ?
O57 W21 Ni1 40.5(4) . . ?
O44 W21 Ni1 93.1(4) . . ?
O19 W21 Ni1 141.3(4) . . ?
O72 W21 Ni1 50.1(3) . . ?
O65 W21 Ni1 90.4(4) . . ?
O69 W21 Ni1 133.4(3) . . ?
Ni7 W21 Ni1 122.02(12) . . ?
Ni13 W21 Ni1 59.62(11) . . ?
Ni2 W21 Ni1 61.74(13) . . ?
O57 W21 Ni10 91.0(4) . . ?
O44 W21 Ni10 138.7(4) . . ?
O19 W21 Ni10 38.3(4) . . ?
O72 W21 Ni10 127.4(4) . . ?
O65 W21 Ni10 45.0(3) . . ?
O69 W21 Ni10 86.7(4) . . ?
Ni7 W21 Ni10 117.73(8) . . ?
Ni13 W21 Ni10 60.38(8) . . ?
Ni2 W21 Ni10 177.14(11) . . ?
Ni1 W21 Ni10 119.99(11) . . ?
O57 W21 Ni11 129.2(5) . . ?
O44 W21 Ni11 128.9(4) . . ?
O19 W21 Ni11 78.2(4) . . ?
O72 W21 Ni11 83.2(4) . . ?
O65 W21 Ni11 41.8(4) . . ?
O69 W21 Ni11 41.9(4) . . ?
Ni7 W21 Ni11 87.41(8) . . ?
Ni13 W21 Ni11 87.63(8) . . ?
Ni2 W21 Ni11 120.41(11) . . ?
Ni1 W21 Ni11 119.91(11) . . ?
Ni10 W21 Ni11 56.89(7) . . ?
O26 Ge1 O36 112.3(8) . . ?
O26 Ge1 O63 111.0(7) . . ?
O36 Ge1 O63 107.0(7) . . ?
O26 Ge1 O77 110.7(7) . . ?
O36 Ge1 O77 107.2(7) . . ?
O63 Ge1 O77 108.5(7) . . ?
O28 Ge2 O71 111.4(7) . . ?
O28 Ge2 O35 107.2(7) . . ?
O71 Ge2 O35 111.7(7) . . ?
O28 Ge2 O74 106.2(7) . . ?
O71 Ge2 O74 113.2(7) . . ?
O35 Ge2 O74 106.8(7) . . ?
O31 Ni1 O57 97.0(6) . . ?
O31 Ni1 O33 163.5(6) . . ?
O57 Ni1 O33 83.4(6) . . ?
O31 Ni1 O79 85.0(6) . . ?
O57 Ni1 O79 166.3(6) . . ?
O33 Ni1 O79 90.9(6) . . ?
O31 Ni1 O34 92.6(6) . 2_666 ?
O57 Ni1 O34 99.7(6) . 2_666 ?
O33 Ni1 O34 103.6(6) . 2_666 ?
O79 Ni1 O34 93.8(6) . 2_666 ?
O31 Ni1 O72 88.0(6) . . ?
O57 Ni1 O72 77.7(5) . . ?
O33 Ni1 O72 75.9(6) . . ?
O79 Ni1 O72 88.8(5) . . ?
O34 Ni1 O72 177.3(5) 2_666 . ?
O31 Ni1 W21 87.8(5) . . ?
O57 Ni1 W21 36.4(4) . . ?
O33 Ni1 W21 82.7(4) . . ?
O79 Ni1 W21 130.5(4) . . ?
O34 Ni1 W21 135.4(4) 2_666 . ?
O72 Ni1 W21 42.0(3) . . ?
O31 Ni2 O44 98.9(6) . . ?
O31 Ni2 O20 162.3(8) . . ?
O44 Ni2 O20 81.4(6) . . ?
O31 Ni2 O86 85.8(7) . . ?
O44 Ni2 O86 166.9(7) . . ?
O20 Ni2 O86 90.4(6) . . ?
O31 Ni2 O47 93.7(6) . 2_666 ?
O44 Ni2 O47 98.4(6) . 2_666 ?
O20 Ni2 O47 103.8(7) . 2_666 ?
O86 Ni2 O47 93.5(7) . 2_666 ?
O31 Ni2 O72 87.4(6) . . ?
O44 Ni2 O72 79.1(5) . . ?
O20 Ni2 O72 75.2(6) . . ?
O86 Ni2 O72 88.9(7) . . ?
O47 Ni2 O72 177.4(5) 2_666 . ?
O31 Ni2 W21 88.7(5) . . ?
O44 Ni2 W21 37.4(4) . . ?
O20 Ni2 W21 80.8(5) . . ?
O86 Ni2 W21 131.3(6) . . ?
O47 Ni2 W21 135.2(4) 2_666 . ?
O72 Ni2 W21 42.5(3) . . ?
O96 Ni3 O31 175.8(9) . . ?
O96 Ni3 O79 93.5(8) . . ?
O31 Ni3 O79 85.1(6) . . ?
O96 Ni3 O86 90.8(8) . . ?
O31 Ni3 O86 85.2(7) . . ?
O79 Ni3 O86 88.2(7) . . ?
O96 Ni3 O87 87.7(8) . 2_666 ?
O31 Ni3 O87 93.4(7) . 2_666 ?
O79 Ni3 O87 175.1(7) . 2_666 ?
O86 Ni3 O87 87.1(8) . 2_666 ?
O96 Ni3 O88 91.1(8) . 2_666 ?
O31 Ni3 O88 92.7(6) . 2_666 ?
O79 Ni3 O88 87.5(6) . 2_666 ?
O86 Ni3 O88 175.4(8) . 2_666 ?
O87 Ni3 O88 97.2(7) 2_666 2_666 ?
O89 Ni4 O86 98.9(8) . . ?
O89 Ni4 O2 90.4(7) . . ?
O86 Ni4 O2 92.3(7) . . ?
O89 Ni4 O79 97.6(7) . . ?
O86 Ni4 O79 88.2(7) . . ?
O2 Ni4 O79 171.8(6) . . ?
O89 Ni4 O37 89.8(7) . . ?
O86 Ni4 O37 171.3(7) . . ?
O2 Ni4 O37 87.2(6) . . ?
O79 Ni4 O37 91.0(6) . . ?
O89 Ni4 O72 168.6(7) . . ?
O86 Ni4 O72 90.7(7) . . ?
O2 Ni4 O72 83.0(5) . . ?
O79 Ni4 O72 88.8(5) . . ?
O37 Ni4 O72 80.6(6) . . ?
O89 Ni4 W20 125.4(6) . . ?
O86 Ni4 W20 89.1(5) . . ?
O2 Ni4 W20 35.2(5) . . ?
O79 Ni4 W20 136.7(4) . . ?
O37 Ni4 W20 85.5(4) . . ?
O72 Ni4 W20 48.0(2) . . ?
O89 Ni4 W19 124.5(6) . . ?
O86 Ni4 W19 136.6(5) . . ?
O2 Ni4 W19 86.6(5) . . ?
O79 Ni4 W19 87.4(4) . . ?
O37 Ni4 W19 34.7(4) . . ?
O72 Ni4 W19 46.0(4) . . ?
W20 Ni4 W19 65.97(12) . . ?
O32 Ni5 O73 176.2(6) . . ?
O32 Ni5 O66 93.4(7) . . ?
O73 Ni5 O66 85.8(7) . . ?
O32 Ni5 O27 84.4(7) . . ?
O73 Ni5 O27 96.1(7) . . ?
O66 Ni5 O27 174.2(6) . . ?
O32 Ni5 O84 92.6(8) . . ?
O73 Ni5 O84 91.2(8) . . ?
O66 Ni5 O84 93.9(6) . . ?
O27 Ni5 O84 91.5(6) . . ?
O32 Ni5 O50 86.5(6) . . ?
O73 Ni5 O50 89.7(6) . . ?
O66 Ni5 O50 85.8(6) . . ?
O27 Ni5 O50 88.8(6) . . ?
O84 Ni5 O50 179.1(8) . . ?
O15 Ni6 O56 96.1(7) . . ?
O15 Ni6 O27 94.4(6) . . ?
O56 Ni6 O27 94.7(7) . . ?
O15 Ni6 O18 91.9(6) . . ?
O56 Ni6 O18 92.5(6) . . ?
O27 Ni6 O18 169.9(6) . . ?
O15 Ni6 O26 91.6(7) . . ?
O56 Ni6 O26 169.7(6) . . ?
O27 Ni6 O26 91.5(6) . . ?
O18 Ni6 O26 80.4(6) . . ?
O15 Ni6 O50 175.2(7) . . ?
O56 Ni6 O50 87.6(6) . . ?
O27 Ni6 O50 88.2(5) . . ?
O18 Ni6 O50 84.9(5) . . ?
O26 Ni6 O50 84.4(6) . . ?
O70 Ni7 O20 90.7(7) 2_666 . ?
O70 Ni7 O44 88.8(6) 2_666 . ?
O20 Ni7 O44 82.9(6) . . ?
O70 Ni7 O51 96.3(6) 2_666 . ?
O20 Ni7 O51 93.3(6) . . ?
O44 Ni7 O51 173.7(6) . . ?
O70 Ni7 O60 100.7(6) 2_666 . ?
O20 Ni7 O60 168.0(7) . . ?
O44 Ni7 O60 93.6(6) . . ?
O51 Ni7 O60 89.1(6) . . ?
O70 Ni7 O69 170.0(5) 2_666 . ?
O20 Ni7 O69 80.9(7) . . ?
O44 Ni7 O69 84.9(6) . . ?
O51 Ni7 O69 89.6(6) . . ?
O60 Ni7 O69 87.4(6) . . ?
O70 Ni7 W21 126.3(4) 2_666 . ?
O20 Ni7 W21 81.9(6) . . ?
O44 Ni7 W21 37.6(4) . . ?
O51 Ni7 W21 137.1(5) . . ?
O60 Ni7 W21 88.3(4) . . ?
O69 Ni7 W21 47.5(4) . . ?
O71 Ni8 O45 166.8(6) . . ?
O71 Ni8 O8 96.5(6) . . ?
O45 Ni8 O8 95.5(6) . . ?
O71 Ni8 O61 92.4(6) . . ?
O45 Ni8 O61 92.0(6) . . ?
O8 Ni8 O61 94.7(6) . . ?
O71 Ni8 O58 82.9(5) . . ?
O45 Ni8 O58 90.7(6) . . ?
O8 Ni8 O58 95.0(6) . . ?
O61 Ni8 O58 169.6(6) . . ?
O71 Ni8 O65 85.6(5) . . ?
O45 Ni8 O65 82.5(6) . . ?
O8 Ni8 O65 178.0(6) . . ?
O61 Ni8 O65 85.2(6) . . ?
O58 Ni8 O65 85.2(6) . . ?
O71 Ni8 W19 134.5(4) . . ?
O45 Ni8 W19 33.7(5) . . ?
O8 Ni8 W19 129.0(5) . . ?
O61 Ni8 W19 86.2(4) . . ?
O58 Ni8 W19 90.6(4) . . ?
O65 Ni8 W19 49.0(3) . . ?
O23 Ni9 O26 97.6(7) . . ?
O23 Ni9 O25 93.7(6) . . ?
O26 Ni9 O25 166.8(6) . . ?
O23 Ni9 O18 94.1(7) . . ?
O26 Ni9 O18 82.6(7) . . ?
O25 Ni9 O18 89.9(6) . . ?
O23 Ni9 O51 95.3(7) . . ?
O26 Ni9 O51 93.4(7) . . ?
O25 Ni9 O51 92.2(6) . . ?
O18 Ni9 O51 170.2(6) . . ?
O23 Ni9 O69 175.2(6) . . ?
O26 Ni9 O69 86.7(6) . . ?
O25 Ni9 O69 81.7(5) . . ?
O18 Ni9 O69 84.4(6) . . ?
O51 Ni9 O69 86.5(6) . . ?
O23 Ni9 W20 127.3(5) . . ?
O26 Ni9 W20 135.0(5) . . ?
O25 Ni9 W20 33.7(4) . . ?
O18 Ni9 W20 90.1(4) . . ?
O51 Ni9 W20 86.4(4) . . ?
O69 Ni9 W20 48.3(3) . . ?
O19 Ni10 O71 166.1(6) . . ?
O19 Ni10 O66 98.3(7) . . ?
O71 Ni10 O66 93.3(6) . . ?
O19 Ni10 O76 93.9(6) . . ?
O71 Ni10 O76 92.3(6) . . ?
O66 Ni10 O76 96.7(6) . . ?
O19 Ni10 O50 85.3(6) . . ?
O71 Ni10 O50 87.8(6) . . ?
O66 Ni10 O50 86.6(6) . . ?
O76 Ni10 O50 176.7(6) . . ?
O19 Ni10 O65 81.6(6) . . ?
O71 Ni10 O65 86.3(6) . . ?
O66 Ni10 O65 176.6(6) . . ?
O76 Ni10 O65 86.7(5) . . ?
O50 Ni10 O65 90.0(5) . . ?
O19 Ni10 Ni11 81.6(4) . . ?
O71 Ni10 Ni11 84.9(4) . . ?
O66 Ni10 Ni11 132.1(5) . . ?
O76 Ni10 Ni11 131.2(4) . . ?
O50 Ni10 Ni11 45.5(4) . . ?
O65 Ni10 Ni11 44.5(4) . . ?
O19 Ni10 W21 37.5(4) . . ?
O71 Ni10 W21 131.0(4) . . ?
O66 Ni10 W21 135.6(5) . . ?
O76 Ni10 W21 85.7(4) . . ?
O50 Ni10 W21 91.8(4) . . ?
O65 Ni10 W21 44.6(4) . . ?
Ni11 Ni10 W21 61.64(8) . . ?
O18 Ni11 O58 92.5(6) . . ?
O18 Ni11 O65 177.5(6) . . ?
O58 Ni11 O65 89.5(6) . . ?
O18 Ni11 O69 88.4(6) . . ?
O58 Ni11 O69 177.5(6) . . ?
O65 Ni11 O69 89.5(6) . . ?
O18 Ni11 O78 96.8(6) . . ?
O58 Ni11 O78 95.9(7) . . ?
O65 Ni11 O78 81.5(6) . . ?
O69 Ni11 O78 81.7(6) . . ?
O18 Ni11 O50 87.6(5) . . ?
O58 Ni11 O50 89.0(6) . . ?
O65 Ni11 O50 93.9(5) . . ?
O69 Ni11 O50 93.4(5) . . ?
O78 Ni11 O50 173.3(6) . . ?
O18 Ni11 Ni10 133.7(4) . . ?
O58 Ni11 Ni10 87.9(4) . . ?
O65 Ni11 Ni10 47.8(3) . . ?
O69 Ni11 Ni10 93.1(4) . . ?
O78 Ni11 Ni10 129.2(5) . . ?
O50 Ni11 Ni10 46.2(4) . . ?
O18 Ni11 Ni12 87.2(4) . . ?
O58 Ni11 Ni12 134.0(4) . . ?
O65 Ni11 Ni12 92.4(4) . . ?
O69 Ni11 Ni12 48.3(4) . . ?
O78 Ni11 Ni12 129.9(5) . . ?
O50 Ni11 Ni12 45.0(4) . . ?
Ni10 Ni11 Ni12 61.15(9) . . ?
O18 Ni11 W21 133.6(4) . . ?
O58 Ni11 W21 133.9(4) . . ?
O65 Ni11 W21 44.4(4) . . ?
O69 Ni11 W21 45.2(4) . . ?
O78 Ni11 W21 81.2(5) . . ?
O50 Ni11 W21 92.1(4) . . ?
Ni10 Ni11 W21 61.47(8) . . ?
Ni12 Ni11 W21 61.70(8) . . ?
O60 Ni12 O19 94.8(6) . . ?
O60 Ni12 O26 91.9(7) . . ?
O19 Ni12 O26 165.2(7) . . ?
O60 Ni12 O32 97.5(6) . . ?
O19 Ni12 O32 99.8(6) . . ?
O26 Ni12 O32 92.4(6) . . ?
O60 Ni12 O50 175.6(6) . . ?
O19 Ni12 O50 85.3(6) . . ?
O26 Ni12 O50 87.1(7) . . ?
O32 Ni12 O50 86.8(6) . . ?
O60 Ni12 O69 86.1(6) . . ?
O19 Ni12 O69 81.8(6) . . ?
O26 Ni12 O69 85.4(5) . . ?
O32 Ni12 O69 175.8(6) . . ?
O50 Ni12 O69 89.5(5) . . ?
O60 Ni12 Ni11 130.4(4) . . ?
O19 Ni12 Ni11 80.7(4) . . ?
O26 Ni12 Ni11 84.9(5) . . ?
O32 Ni12 Ni11 132.0(4) . . ?
O50 Ni12 Ni11 45.3(4) . . ?
O69 Ni12 Ni11 44.3(4) . . ?
O61 Ni13 O57 171.8(6) . . ?
O61 Ni13 O33 92.8(6) . . ?
O57 Ni13 O33 84.3(6) . . ?
O61 Ni13 O76 88.0(6) . . ?
O57 Ni13 O76 93.6(6) . . ?
O33 Ni13 O76 170.5(6) . . ?
O61 Ni13 O43 98.3(6) . 2_666 ?
O57 Ni13 O43 89.3(6) . 2_666 ?
O33 Ni13 O43 90.1(6) . 2_666 ?
O76 Ni13 O43 99.2(5) . 2_666 ?
O61 Ni13 O65 88.3(6) . . ?
O57 Ni13 O65 83.8(6) . . ?
O33 Ni13 O65 83.2(6) . . ?
O76 Ni13 O65 87.4(5) . . ?
O43 Ni13 O65 170.8(6) 2_666 . ?
O61 Ni13 W21 134.8(4) . . ?
O57 Ni13 W21 37.3(4) . . ?
O33 Ni13 W21 84.4(4) . . ?
O76 Ni13 W21 88.2(4) . . ?
O43 Ni13 W21 126.7(4) 2_666 . ?
O65 Ni13 W21 46.6(4) . . ?
O56 Ni14 O14 96.8(7) . . ?
O56 Ni14 O73 94.0(7) . . ?
O14 Ni14 O73 94.2(7) . . ?
O56 Ni14 O71 170.0(6) . . ?
O14 Ni14 O71 90.3(6) . . ?
O73 Ni14 O71 92.5(6) . . ?
O56 Ni14 O58 91.8(6) . . ?
O14 Ni14 O58 92.4(7) . . ?
O73 Ni14 O58 170.7(6) . . ?
O71 Ni14 O58 80.8(5) . . ?
O56 Ni14 O50 87.8(6) . . ?
O14 Ni14 O50 175.0(6) . . ?
O73 Ni14 O50 87.3(6) . . ?
O71 Ni14 O50 84.9(5) . . ?
O58 Ni14 O50 85.6(6) . . ?
O20 Na1 O89 92.2(6) . 2_766 ?
O20 Na1 O39 100.8(5) . . ?
O89 Na1 O39 153.7(7) 2_766 . ?
O20 Na1 O96 80.0(6) . 2_766 ?
O89 Na1 O96 72.2(7) 2_766 2_766 ?
O39 Na1 O96 132.4(7) . 2_766 ?
W10 O1 W3 144.9(11) . . ?
W20 O2 Ni4 100.4(7) . . ?
W9 O7 W1 154.4(11) . . ?
W10 O8 Ni8 135.7(8) . . ?
W8 O10 W3 115.5(7) . . ?
W1 O11 W8 120.4(9) . . ?
W6 O13 W5 118.3(9) . . ?
W3 O14 Ni14 140.1(10) . . ?
W5 O15 Ni6 138.0(9) . . ?
W1 O16 W3 121.3(9) . . ?
W5 O17 W7 148.4(8) . . ?
B1 O18 Ni11 114.3(14) . . ?
B1 O18 Ni9 125.4(15) . . ?
Ni11 O18 Ni9 96.2(6) . . ?
B1 O18 Ni6 121.8(15) . . ?
Ni11 O18 Ni6 95.9(6) . . ?
Ni9 O18 Ni6 97.0(6) . . ?
W21 O19 Ni10 104.2(7) . . ?
W21 O19 Ni12 103.6(7) . . ?
Ni10 O19 Ni12 97.7(6) . . ?
W20 O20 Ni7 107.3(8) . . ?
W20 O20 Ni2 110.6(10) . . ?
Ni7 O20 Ni2 95.0(6) . . ?
W20 O20 Na1 127.0(7) . . ?
Ni7 O20 Na1 101.2(8) . . ?
Ni2 O20 Na1 110.3(7) . . ?
W2 O21 W5 119.6(8) . . ?
W7 O23 Ni9 133.0(10) . . ?
W9 O24 W11 154.2(9) . . ?
W20 O25 Ni9 106.9(6) . . ?
Ge1 O26 Ni9 119.6(9) . . ?
Ge1 O26 Ni12 118.0(8) . . ?
Ni9 O26 Ni12 99.1(7) . . ?
Ge1 O26 Ni6 120.6(8) . . ?
Ni9 O26 Ni6 98.8(7) . . ?
Ni12 O26 Ni6 96.0(7) . . ?
W6 O27 Ni6 134.4(8) . . ?
W6 O27 Ni5 130.2(7) . . ?
Ni6 O27 Ni5 93.3(6) . . ?
Ge2 O28 W14 124.0(8) . . ?
Ge2 O28 W10 121.6(7) . . ?
W14 O28 W10 91.4(5) . . ?
Ge2 O28 W9 125.6(7) . . ?
W14 O28 W9 92.1(5) . . ?
W10 O28 W9 92.9(5) . . ?
W2 O29 W4 152.8(9) . . ?
W2 O30 W6 119.5(8) . . ?
Ni2 O31 Ni1 101.6(7) . . ?
Ni2 O31 Ni3 97.3(6) . . ?
Ni1 O31 Ni3 97.7(7) . . ?
W16 O32 Ni5 128.8(8) . . ?
W16 O32 Ni12 133.8(8) . . ?
Ni5 O32 Ni12 95.3(6) . . ?
W19 O33 Ni13 105.1(7) . . ?
W19 O33 Ni1 107.5(7) . . ?
Ni13 O33 Ni1 92.7(6) . . ?
W17 O34 W16 116.8(8) . . ?
W17 O34 Ni1 114.6(8) . 2_666 ?
W16 O34 Ni1 122.5(7) . 2_666 ?
Ge2 O35 W3 120.6(7) . . ?
Ge2 O35 W8 121.0(8) . . ?
W3 O35 W8 93.3(6) . . ?
Ge2 O35 W1 125.4(8) . . ?
W3 O35 W1 95.5(6) . . ?
W8 O35 W1 93.3(5) . . ?
Ge1 O36 W2 127.0(9) . . ?
Ge1 O36 W6 122.0(7) . . ?
W2 O36 W6 93.9(5) . . ?
Ge1 O36 W5 119.2(7) . . ?
W2 O36 W5 94.2(5) . . ?
W6 O36 W5 92.0(7) . . ?
W19 O37 Ni4 99.3(6) . . ?
W14 O38 W10 117.2(7) . . ?
W13 O39 Na1 116.9(9) . . ?
W9 O40 W10 120.5(8) . . ?
W12 O41 W2 155.0(8) . . ?
W9 O42 W14 119.7(8) . . ?
W17 O43 Ni13 140.2(8) . 2_666 ?
W21 O44 Ni7 100.9(6) . . ?
W21 O44 Ni2 101.0(6) . . ?
Ni7 O44 Ni2 96.1(6) . . ?
W19 O45 Ni8 107.6(7) . . ?
W16 O46 W6 150.3(8) . . ?
W18 O47 W15 115.1(8) . . ?
W18 O47 Ni2 117.0(7) . 2_666 ?
W15 O47 Ni2 122.5(7) . 2_666 ?
W4 O48 W7 121.0(7) . . ?
W1 O49 W11 156.5(8) . . ?
Ni12 O50 Ni11 89.7(5) . . ?
Ni12 O50 Ni5 91.3(5) . . ?
Ni11 O50 Ni5 178.8(8) . . ?
Ni12 O50 Ni10 90.8(6) . . ?
Ni11 O50 Ni10 88.3(5) . . ?
Ni5 O50 Ni10 91.1(5) . . ?
Ni12 O50 Ni6 91.9(5) . . ?
Ni11 O50 Ni6 91.4(5) . . ?
Ni5 O50 Ni6 89.2(5) . . ?
Ni10 O50 Ni6 177.2(8) . . ?
Ni12 O50 Ni14 179.2(7) . . ?
Ni11 O50 Ni14 90.6(5) . . ?
Ni5 O50 Ni14 88.4(5) . . ?
Ni10 O50 Ni14 90.0(5) . . ?
Ni6 O50 Ni14 87.3(5) . . ?
W13 O51 Ni7 126.0(8) . . ?
W13 O51 Ni9 134.5(8) . . ?
Ni7 O51 Ni9 94.9(6) . . ?
W17 O52 W13 152.5(10) . . ?
W15 O53 W8 148.7(8) . . ?
W13 O54 W7 118.4(7) . . ?
W12 O55 W4 151.9(10) . . ?
B3 O56 Ni14 130.3(18) . . ?
B3 O56 Ni6 131.2(17) . . ?
Ni14 O56 Ni6 97.3(8) . . ?
W21 O57 Ni1 103.0(6) . . ?
W21 O57 Ni13 100.9(7) . . ?
Ni1 O57 Ni13 95.3(6) . . ?
B2 O58 Ni11 114.0(14) . . ?
B2 O58 Ni8 129.2(14) . . ?
Ni11 O58 Ni8 95.2(6) . . ?
B2 O58 Ni14 119.9(14) . . ?
Ni11 O58 Ni14 94.8(6) . . ?
Ni8 O58 Ni14 96.3(6) . . ?
W4 O59 W13 119.2(9) . . ?
W17 O60 Ni12 135.8(8) . . ?
W17 O60 Ni7 123.5(8) . . ?
Ni12 O60 Ni7 97.8(6) . . ?
W14 O61 Ni13 124.9(7) . . ?
W14 O61 Ni8 134.4(8) . . ?
Ni13 O61 Ni8 98.0(6) . . ?
W11 O62 W18 120.0(8) . . ?
Ge1 O63 W13 122.2(7) . . ?
Ge1 O63 W7 121.5(8) . . ?
W13 O63 W7 92.6(5) . . ?
Ge1 O63 W4 124.9(7) . . ?
W13 O63 W4 92.8(5) . . ?
W7 O63 W4 94.6(5) . . ?
W11 O64 W15 118.8(7) . . ?
Ni11 O65 Ni13 177.2(7) . . ?
Ni11 O65 W21 93.8(6) . . ?
Ni13 O65 W21 87.6(5) . . ?
Ni11 O65 Ni10 87.7(5) . . ?
Ni13 O65 Ni10 89.8(5) . . ?
W21 O65 Ni10 90.4(5) . . ?
Ni11 O65 Ni8 90.1(5) . . ?
Ni13 O65 Ni8 88.5(6) . . ?
W21 O65 Ni8 176.0(7) . . ?
Ni10 O65 Ni8 88.5(5) . . ?
Ni11 O65 W19 94.0(5) . . ?
Ni13 O65 W19 88.3(5) . . ?
W21 O65 W19 95.8(5) . . ?
Ni10 O65 W19 173.5(8) . . ?
Ni8 O65 W19 85.2(5) . . ?
W15 O66 Ni10 133.3(9) . . ?
W15 O66 Ni5 127.3(9) . . ?
Ni10 O66 Ni5 96.5(6) . . ?
W14 O67 W18 148.4(8) . . ?
W12 O68 W17 120.3(8) . . ?
Ni11 O69 Ni7 176.0(7) . . ?
Ni11 O69 Ni9 91.1(5) . . ?
Ni7 O69 Ni9 89.0(5) . . ?
Ni11 O69 W21 92.9(5) . . ?
Ni7 O69 W21 86.9(5) . . ?
Ni9 O69 W21 175.4(7) . . ?
Ni11 O69 Ni12 87.4(5) . . ?
Ni7 O69 Ni12 88.6(5) . . ?
Ni9 O69 Ni12 88.4(5) . . ?
W21 O69 Ni12 89.5(5) . . ?
Ni11 O69 W20 94.6(5) . . ?
Ni7 O69 W20 89.4(5) . . ?
Ni9 O69 W20 85.9(4) . . ?
W21 O69 W20 96.0(5) . . ?
Ni12 O69 W20 174.1(7) . . ?
W18 O70 Ni7 142.9(8) . 2_666 ?
Ge2 O71 Ni10 118.2(7) . . ?
Ge2 O71 Ni8 118.9(7) . . ?
Ni10 O71 Ni8 99.3(6) . . ?
Ge2 O71 Ni14 120.4(7) . . ?
Ni10 O71 Ni14 96.8(6) . . ?
Ni8 O71 Ni14 98.7(6) . . ?
W21 O72 W19 104.9(6) . . ?
W21 O72 W20 102.8(5) . . ?
W19 O72 W20 95.3(5) . . ?
W21 O72 Ni4 168.8(8) . . ?
W19 O72 Ni4 84.5(5) . . ?
W20 O72 Ni4 82.1(4) . . ?
W21 O72 Ni1 87.9(4) . . ?
W19 O72 Ni1 90.4(5) . . ?
W20 O72 Ni1 166.2(7) . . ?
Ni4 O72 Ni1 85.9(4) . . ?
W21 O72 Ni2 86.1(5) . . ?
W19 O72 Ni2 166.9(6) . . ?
W20 O72 Ni2 89.1(5) . . ?
Ni4 O72 Ni2 83.9(5) . . ?
Ni1 O72 Ni2 82.8(4) . . ?
W8 O73 Ni5 129.9(8) . . ?
W8 O73 Ni14 132.6(9) . . ?
Ni5 O73 Ni14 94.3(6) . . ?
Ge2 O74 W15 119.7(7) . . ?
Ge2 O74 W18 119.8(7) . . ?
W15 O74 W18 94.6(6) . . ?
Ge2 O74 W11 125.9(8) . . ?
W15 O74 W11 95.4(5) . . ?
W18 O74 W11 94.1(5) . . ?
W12 O75 W16 121.5(8) . . ?
W18 O76 Ni10 136.7(8) . . ?
W18 O76 Ni13 124.0(7) . . ?
Ni10 O76 Ni13 96.1(6) . . ?
Ge1 O77 W17 122.6(7) . . ?
Ge1 O77 W16 122.6(8) . . ?
W17 O77 W16 96.0(5) . . ?
Ge1 O77 W12 122.3(7) . . ?
W17 O77 W12 92.8(5) . . ?
W16 O77 W12 92.8(5) . . ?
W19 O78 W20 109.9(8) . . ?
W19 O78 Ni11 104.8(6) . . ?
W20 O78 Ni11 103.2(8) . . ?
Ni3 O79 Ni1 91.4(6) . . ?
Ni3 O79 Ni4 91.0(6) . . ?
Ni1 O79 Ni4 96.2(6) . . ?
Ni4 O86 Ni2 96.4(9) . . ?
Ni4 O86 Ni3 92.2(8) . . ?
Ni2 O86 Ni3 90.9(7) . . ?
W15 O87 Ni3 131.2(9) . 2_666 ?
W16 O88 Ni3 131.0(9) . 2_666 ?
B2 O91 B1 127.6(18) . . ?
B2 O92 H92A 109.5 . . ?
B3 O93 H93A 109.5 . . ?
B1 O94 H94A 109.5 . . ?
Ni4 O89 Na1 129.5(9) . 2_766 ?
B3 O95 H95A 109.5 . . ?
Ni3 O96 Na1 135.2(11) . 2_766 ?
O18 B1 O94 122(2) . . ?
O18 B1 O91 124(2) . . ?
O94 B1 O91 113(2) . . ?
O58 B2 O91 128(2) . . ?
O58 B2 O92 116(2) . . ?
O91 B2 O92 116(2) . . ?
O56 B3 O93 125(3) . . ?
O56 B3 O95 121(3) . . ?
O93 B3 O95 113(3) . . ?
C1 N1 C2 116(3) . . ?
C1 N1 H1D 108.2 . . ?
C2 N1 H1D 108.2 . . ?
C1 N1 H1E 108.2 . . ?
C2 N1 H1E 108.2 . . ?
H1D N1 H1E 107.4 . . ?
C3 N2 C4 113(3) . . ?
C3 N2 H2D 109.0 . . ?
C4 N2 H2D 109.0 . . ?
C3 N2 H2E 109.0 . . ?
C4 N2 H2E 109.0 . . ?
H2D N2 H2E 107.8 . . ?
C6 N3 C5 105(4) . . ?
C6 N3 H3D 110.7 . . ?
C5 N3 H3D 110.7 . . ?
C6 N3 H3E 110.7 . . ?
C5 N3 H3E 110.7 . . ?
H3D N3 H3E 108.8 . . ?
C8 N4 C7 151(5) . . ?
C8 N4 H4D 98.8 . . ?
C7 N4 H4D 98.8 . . ?
C8 N4 H4E 98.8 . . ?
C7 N4 H4E 98.8 . . ?
H4D N4 H4E 103.9 . . ?
N1 C1 H1A 109.5 . . ?
N1 C1 H1B 109.5 . . ?
H1A C1 H1B 109.5 . . ?
N1 C1 H1C 109.5 . . ?
H1A C1 H1C 109.5 . . ?
H1B C1 H1C 109.5 . . ?
N1 C2 H2A 109.5 . . ?
N1 C2 H2B 109.5 . . ?
H2A C2 H2B 109.5 . . ?
N1 C2 H2C 109.5 . . ?
H2A C2 H2C 109.5 . . ?
H2B C2 H2C 109.5 . . ?
N2 C3 H3A 109.5 . . ?
N2 C3 H3B 109.5 . . ?
H3A C3 H3B 109.5 . . ?
N2 C3 H3C 109.5 . . ?
H3A C3 H3C 109.5 . . ?
H3B C3 H3C 109.5 . . ?
N2 C4 H4A 109.5 . . ?
N2 C4 H4B 109.5 . . ?
H4A C4 H4B 109.5 . . ?
N2 C4 H4C 109.5 . . ?
H4A C4 H4C 109.5 . . ?
H4B C4 H4C 109.5 . . ?
N3 C5 H5A 109.5 . . ?
N3 C5 H5B 109.5 . . ?
H5A C5 H5B 109.5 . . ?
N3 C5 H5C 109.5 . . ?
H5A C5 H5C 109.5 . . ?
H5B C5 H5C 109.5 . . ?
N3 C6 H6A 109.5 . . ?
N3 C6 H6B 109.5 . . ?
H6A C6 H6B 109.5 . . ?
N3 C6 H6C 109.5 . . ?
H6A C6 H6C 109.5 . . ?
H6B C6 H6C 109.5 . . ?
N4 C7 H7A 109.5 . . ?
N4 C7 H7B 109.5 . . ?
H7A C7 H7B 109.5 . . ?
N4 C7 H7C 109.5 . . ?
H7A C7 H7C 109.5 . . ?
H7B C7 H7C 109.5 . . ?
N4 C8 H8A 109.5 . . ?
N4 C8 H8B 109.5 . . ?
H8A C8 H8B 109.5 . . ?
N4 C8 H8C 109.5 . . ?
H8A C8 H8C 109.5 . . ?
H8B C8 H8C 109.5 . . ?

loop_
_geom_bond_atom_site_label_1
_geom_bond_atom_site_label_2
_geom_bond_distance
_geom_bond_site_symmetry_2
_geom_bond_publ_flag
W1 O80 1.723(18) . ?
W1 O11 1.848(18) . ?
W1 O49 1.876(19) . ?
W1 O16 1.926(18) . ?
W1 O7 1.927(16) . ?
W1 O35 2.328(14) . ?
W2 O82 1.679(19) . ?
W2 O21 1.825(16) . ?
W2 O30 1.871(16) . ?
W2 O29 1.906(16) . ?
W2 O41 1.924(16) . ?
W2 O36 2.306(14) . ?
W3 O4 1.756(19) . ?
W3 O14 1.787(17) . ?
W3 O1 1.947(16) . ?
W3 O16 1.979(17) . ?
W3 O10 2.036(16) . ?
W3 O35 2.270(17) . ?
W4 O81 1.779(18) . ?
W4 O48 1.871(15) . ?
W4 O59 1.931(16) . ?
W4 O29 1.941(17) . ?
W4 O55 1.948(13) . ?
W4 O63 2.339(13) . ?
W5 O83 1.74(2) . ?
W5 O15 1.832(15) . ?
W5 O17 1.895(15) . ?
W5 O13 1.998(16) . ?
W5 O21 2.096(14) . ?
W5 O36 2.326(17) . ?
W6 O3 1.702(18) . ?
W6 O27 1.807(14) . ?
W6 O13 1.888(17) . ?
W6 O46 1.950(17) . ?
W6 O30 2.038(17) . ?
W6 O36 2.315(16) . ?
W7 O5 1.699(17) . ?
W7 O23 1.817(18) . ?
W7 O17 1.946(16) . ?
W7 O54 1.967(16) . ?
W7 O48 2.058(15) . ?
W7 O63 2.316(14) . ?
W8 O12 1.682(17) . ?
W8 O73 1.842(15) . ?
W8 O10 1.900(17) . ?
W8 O53 1.970(17) . ?
W8 O11 2.035(16) . ?
W8 O35 2.308(15) . ?
W9 O85 1.767(18) . ?
W9 O40 1.858(16) . ?
W9 O24 1.882(16) . ?
W9 O42 1.903(18) . ?
W9 O7 1.912(16) . ?
W9 O28 2.364(14) . ?
W10 O90 1.709(17) . ?
W10 O8 1.758(16) . ?
W10 O1 1.931(16) . ?
W10 O38 2.003(16) . ?
W10 O40 2.066(16) . ?
W10 O28 2.336(15) . ?
W11 O6 1.720(14) . ?
W11 O62 1.914(18) . ?
W11 O49 1.93(2) . ?
W11 O24 1.937(15) . ?
W11 O64 1.966(18) . ?
W11 O74 2.316(14) . ?
W12 O9 1.764(15) . ?
W12 O75 1.873(16) . ?
W12 O55 1.895(13) . ?
W12 O41 1.903(16) . ?
W12 O68 1.909(15) . ?
W12 O77 2.397(14) . ?
W13 O39 1.689(17) . ?
W13 O51 1.802(15) . ?
W13 O52 1.919(15) . ?
W13 O54 1.923(13) . ?
W13 O59 1.968(15) . ?
W13 O63 2.306(15) . ?
W14 O22 1.742(16) . ?
W14 O61 1.862(14) . ?
W14 O67 1.888(14) . ?
W14 O38 1.894(16) . ?
W14 O42 1.99(2) . ?
W14 O28 2.314(14) . ?
W15 O87 1.769(16) . ?
W15 O66 1.848(14) . ?
W15 O53 1.882(18) . ?
W15 O64 1.988(17) . ?
W15 O47 1.994(15) . ?
W15 O74 2.285(13) . ?
W16 O88 1.764(16) . ?
W16 O32 1.831(15) . ?
W16 O46 1.898(17) . ?
W16 O34 1.991(17) . ?
W16 O75 2.000(17) . ?
W16 O77 2.269(13) . ?
W17 O43 1.723(15) . ?
W17 O60 1.860(15) . ?
W17 O52 1.893(14) . ?
W17 O34 1.965(14) . ?
W17 O68 1.982(13) . ?
W17 O77 2.265(15) . ?
W18 O70 1.775(14) . ?
W18 O76 1.791(14) . ?
W18 O67 1.962(14) . ?
W18 O62 1.980(14) . ?
W18 O47 1.990(15) . ?
W18 O74 2.290(15) . ?
W19 O37 1.744(14) . ?
W19 O45 1.793(16) . ?
W19 O33 1.882(15) . ?
W19 O78 1.987(17) . ?
W19 O72 2.187(15) . ?
W19 O65 2.333(13) . ?
W19 Ni4 3.023(6) . ?
W19 Ni8 3.083(3) . ?
W20 O2 1.751(17) . ?
W20 O25 1.775(14) . ?
W20 O20 1.853(19) . ?
W20 O78 2.011(18) . ?
W20 O72 2.243(9) . ?
W20 O69 2.293(13) . ?
W20 Ni4 2.989(6) . ?
W20 Ni9 3.064(3) . ?
W21 O57 1.853(14) . ?
W21 O44 1.860(14) . ?
W21 O19 1.949(15) . ?
W21 O72 2.037(13) . ?
W21 O65 2.181(15) . ?
W21 O69 2.210(13) . ?
W21 Ni7 2.996(3) . ?
W21 Ni13 3.000(3) . ?
W21 Ni2 3.009(5) . ?
W21 Ni1 3.041(5) . ?
W21 Ni10 3.104(3) . ?
W21 Ni11 3.109(3) . ?
Ge1 O26 1.726(18) . ?
Ge1 O36 1.732(17) . ?
Ge1 O63 1.732(14) . ?
Ge1 O77 1.732(14) . ?
Ge2 O28 1.703(14) . ?
Ge2 O71 1.740(13) . ?
Ge2 O35 1.745(16) . ?
Ge2 O74 1.759(14) . ?
Ni1 O31 2.004(18) . ?
Ni1 O57 2.029(14) . ?
Ni1 O33 2.095(16) . ?
Ni1 O79 2.112(14) . ?
Ni1 O34 2.224(17) 2_666 ?
Ni1 O72 2.336(9) . ?
Ni2 O31 2.002(16) . ?
Ni2 O44 2.036(13) . ?
Ni2 O20 2.072(16) . ?
Ni2 O86 2.101(18) . ?
Ni2 O47 2.168(18) 2_666 ?
Ni2 O72 2.360(16) . ?
Ni3 O96 1.94(2) . ?
Ni3 O31 2.006(16) . ?
Ni3 O79 2.108(16) . ?
Ni3 O86 2.119(17) . ?
Ni3 O87 2.128(19) 2_666 ?
Ni3 O88 2.177(19) 2_666 ?
Ni4 O89 2.037(19) . ?
Ni4 O86 2.09(2) . ?
Ni4 O2 2.128(17) . ?
Ni4 O79 2.141(15) . ?
Ni4 O37 2.204(17) . ?
Ni4 O72 2.309(14) . ?
Ni5 O32 2.038(16) . ?
Ni5 O73 2.042(17) . ?
Ni5 O66 2.058(16) . ?
Ni5 O27 2.081(15) . ?
Ni5 O84 2.125(18) . ?
Ni5 O50 2.128(13) . ?
Ni6 O15 2.013(15) . ?
Ni6 O56 2.021(18) . ?
Ni6 O27 2.063(14) . ?
Ni6 O18 2.086(14) . ?
Ni6 O26 2.087(19) . ?
Ni6 O50 2.166(14) . ?
Ni7 O70 1.979(15) 2_666 ?
Ni7 O20 2.022(15) . ?
Ni7 O44 2.024(14) . ?
Ni7 O51 2.038(15) . ?
Ni7 O60 2.040(14) . ?
Ni7 O69 2.145(15) . ?
Ni8 O71 2.022(14) . ?
Ni8 O45 2.023(14) . ?
Ni8 O8 2.037(16) . ?
Ni8 O61 2.051(14) . ?
Ni8 O58 2.068(15) . ?
Ni8 O65 2.219(15) . ?
Ni9 O23 2.000(16) . ?
Ni9 O26 2.011(14) . ?
Ni9 O25 2.035(14) . ?
Ni9 O18 2.068(14) . ?
Ni9 O51 2.098(16) . ?
Ni9 O69 2.202(13) . ?
Ni10 O19 1.984(15) . ?
Ni10 O71 2.017(15) . ?
Ni10 O66 2.018(15) . ?
Ni10 O76 2.057(14) . ?
Ni10 O50 2.135(14) . ?
Ni10 O65 2.194(13) . ?
Ni10 Ni11 2.959(4) . ?
Ni11 O18 2.037(14) . ?
Ni11 O58 2.051(16) . ?
Ni11 O65 2.076(14) . ?
Ni11 O69 2.077(15) . ?
Ni11 O78 2.091(14) . ?
Ni11 O50 2.112(13) . ?
Ni11 Ni12 2.972(4) . ?
Ni12 O60 2.007(15) . ?
Ni12 O19 2.022(14) . ?
Ni12 O26 2.044(15) . ?
Ni12 O32 2.056(14) . ?
Ni12 O50 2.102(15) . ?
Ni12 O69 2.223(13) . ?
Ni13 O61 1.996(16) . ?
Ni13 O57 2.034(15) . ?
Ni13 O33 2.055(13) . ?
Ni13 O76 2.071(15) . ?
Ni13 O43 2.072(15) 2_666 ?
Ni13 O65 2.155(14) . ?
Ni14 O56 1.985(16) . ?
Ni14 O14 2.032(17) . ?
Ni14 O73 2.066(14) . ?
Ni14 O71 2.072(13) . ?
Ni14 O58 2.103(14) . ?
Ni14 O50 2.191(15) . ?
Na1 O20 2.75(2) . ?
Na1 O89 2.77(2) 2_766 ?
Na1 O39 2.846(18) . ?
Na1 O96 2.89(2) 2_766 ?
O18 B1 1.34(3) . ?
O34 Ni1 2.224(16) 2_666 ?
O43 Ni13 2.072(15) 2_666 ?
O47 Ni2 2.168(18) 2_666 ?
O56 B3 1.31(4) . ?
O58 B2 1.32(3) . ?
O70 Ni7 1.979(15) 2_666 ?
O87 Ni3 2.128(19) 2_666 ?
O88 Ni3 2.177(19) 2_666 ?
O91 B2 1.36(3) . ?
O91 B1 1.41(3) . ?
O92 B2 1.38(3) . ?
O92 H92A 0.8200 . ?
O93 B3 1.34(4) . ?
O93 H93A 0.8200 . ?
O94 B1 1.34(3) . ?
O94 H94A 0.8200 . ?
O89 Na1 2.77(2) 2_766 ?
O95 B3 1.39(4) . ?
O95 H95A 0.8200 . ?
O96 Na1 2.89(2) 2_766 ?
N1 C1 1.46(4) . ?
N1 C2 1.48(5) . ?
N1 H1D 0.9000 . ?
N1 H1E 0.9000 . ?
N2 C3 1.42(4) . ?
N2 C4 1.51(4) . ?
N2 H2D 0.9000 . ?
N2 H2E 0.9000 . ?
N3 C6 1.481(10) . ?
N3 C5 1.487(10) . ?
N3 H3D 0.9000 . ?
N3 H3E 0.9000 . ?
N4 C8 1.35(6) . ?
N4 C7 1.50(5) . ?
N4 H4D 0.9000 . ?
N4 H4E 0.9000 . ?
C1 H1A 0.9600 . ?
C1 H1B 0.9600 . ?
C1 H1C 0.9600 . ?
C2 H2A 0.9600 . ?
C2 H2B 0.9600 . ?
C2 H2C 0.9600 . ?
C3 H3A 0.9600 . ?
C3 H3B 0.9600 . ?
C3 H3C 0.9600 . ?
C4 H4A 0.9600 . ?
C4 H4B 0.9600 . ?
C4 H4C 0.9600 . ?
C5 H5A 0.9600 . ?
C5 H5B 0.9600 . ?
C5 H5C 0.9600 . ?
C6 H6A 0.9600 . ?
C6 H6B 0.9600 . ?
C6 H6C 0.9600 . ?
C7 H7A 0.9600 . ?
C7 H7B 0.9600 . ?
C7 H7C 0.9600 . ?
C8 H8A 0.9600 . ?
C8 H8B 0.9600 . ?
C8 H8C 0.9600 . ?
